data_1502548
loop_
_publ_author_name
'Guo, Jia-Bin'
'Han, Ying'
'Cao, Jing'
'Chen, Chuan-Feng'

_publ_section_title
;
 Formation of 1:2 host-guest complexes based on triptycene-derived
 macrotricycle and paraquat derivatives: anion-\p interactions between
 PF6(-) and bipyridinium rings in the solid state.
;
_journal_issue 20
_journal_name_full 'Organic letters'
_journal_page_first 5688
_journal_page_last 5691
_journal_paper_doi 10.1021/ol2024168
_journal_volume 13
_journal_year 2011
_chemical_formula_sum 'C108 H84 F30 N4 O20 P5'
_chemical_formula_weight 2482.64
_chemical_name_systematic
; 
 ? 
;
_space_group_IT_number 2
_symmetry_cell_setting triclinic
_symmetry_space_group_name_Hall '-P 1'
_symmetry_space_group_name_H-M 'P -1'
_atom_sites_solution_hydrogens geom
_atom_sites_solution_primary direct
_atom_sites_solution_secondary difmap
_audit_creation_method SHELXL-97
_cell_angle_alpha 98.87(3)
_cell_angle_beta 96.79(3)
_cell_angle_gamma 92.84(3)
_cell_formula_units_Z 3
_cell_length_a 14.087(3)
_cell_length_b 24.772(5)
_cell_length_c 26.889(5)
_cell_measurement_reflns_used 21442
_cell_measurement_temperature 173(2)
_cell_measurement_theta_max 25.3139
_cell_measurement_theta_min 1.2250
_cell_volume 9184(3)
_computing_cell_refinement 'CrystalClear (Rigaku Inc., 2008)'
_computing_data_collection 'CrystalClear (Rigaku Inc., 2008)'
_computing_data_reduction 'CrystalClear (Rigaku Inc., 2008)'
_computing_molecular_graphics
;
 Mercury: visualization and analysis of crystal structures, C. F. Macrae,
 P. R. Edgington, P. McCabe, E. Pidcock, G. P. Shields, R. Taylor,
 M. Towler and J. van de Streek, J. Appl. Cryst., 39, 453-457, 2006.
;
_computing_publication_material 'SHELX-97 (Sheldrick, 2008)'
_computing_structure_refinement 'SHELX-97 (Sheldrick, 2008)'
_computing_structure_solution 'SHELX-97 (Sheldrick, 2008)'
_diffrn_ambient_temperature 173(2)
_diffrn_detector_area_resol_mean 28.5714
_diffrn_measured_fraction_theta_full 0.996
_diffrn_measured_fraction_theta_max 0.996
_diffrn_measurement_device_type 'Saturn724+ CCD'
_diffrn_measurement_method '\w scans at fixed \c = 45\%'
_diffrn_radiation_monochromator graphite
_diffrn_radiation_source 'fine-focus sealed tube'
_diffrn_radiation_type MoK\a
_diffrn_radiation_wavelength 0.71073
_diffrn_reflns_av_R_equivalents 0.0552
_diffrn_reflns_av_sigmaI/netI 0.0693
_diffrn_reflns_limit_h_max 16
_diffrn_reflns_limit_h_min -16
_diffrn_reflns_limit_k_max 29
_diffrn_reflns_limit_k_min -29
_diffrn_reflns_limit_l_max 30
_diffrn_reflns_limit_l_min -32
_diffrn_reflns_number 88952
_diffrn_reflns_theta_full 25.29
_diffrn_reflns_theta_max 25.29
_diffrn_reflns_theta_min 0.77
_exptl_absorpt_coefficient_mu 0.182
_exptl_absorpt_correction_T_max 1.0000
_exptl_absorpt_correction_T_min 0.5640
_exptl_absorpt_correction_type multi-scan
_exptl_absorpt_process_details 'CrystalClear (Rigaku Inc., 2008)'
_exptl_crystal_colour brown
_exptl_crystal_density_diffrn 1.340
_exptl_crystal_density_method 'not measured'
_exptl_crystal_description plate
_exptl_crystal_F_000 3777
_exptl_crystal_size_max 0.78
_exptl_crystal_size_mid 0.33
_exptl_crystal_size_min 0.09
_platon_squeeze_details
;
;
_refine_diff_density_max 1.664
_refine_diff_density_min -2.069
_refine_diff_density_rms 0.167
_refine_ls_extinction_coef 0.00032(18)
_refine_ls_extinction_expression Fc^*^=kFc[1+0.001xFc^2^\l^3^/sin(2\q)]^-1/4^
_refine_ls_extinction_method SHELXL
_refine_ls_goodness_of_fit_ref 2.602
_refine_ls_hydrogen_treatment constr
_refine_ls_matrix_type full
_refine_ls_number_parameters 2025
_refine_ls_number_reflns 33273
_refine_ls_number_restraints 0
_refine_ls_restrained_S_all 2.602
_refine_ls_R_factor_all 0.2659
_refine_ls_R_factor_gt 0.2277
_refine_ls_shift/su_max 0.143
_refine_ls_shift/su_mean 0.017
_refine_ls_structure_factor_coef Fsqd
_refine_ls_weighting_details 'calc w=1/[\s^2^(Fo^2^)+(0.1000P)^2^+0.0000P] where P=(Fo^2^+2Fc^2^)/3'
_refine_ls_weighting_scheme calc
_refine_ls_wR_factor_gt 0.5147
_refine_ls_wR_factor_ref 0.5319
_reflns_number_gt 20495
_reflns_number_total 33273
_reflns_threshold_expression >2sigma(I)
_cod_data_source_file ol2024168_si_002.cif
_cod_data_source_block a
_cod_depositor_comments
;

2019-04-22
Z value and formula fixed to values more according to usual
chemical conventions.                 miguel
;
_cod_original_formula_sum 'C324 H252 F88 N12 O60 P15'
_cod_original_formula_weight 7409.93
_cod_original_formula_units_Z 1
_cod_original_sg_symbol_H-M P-1
_cod_database_code 1502548

loop_
_symmetry_equiv_pos_as_xyz
'x, y, z'
'-x, -y, -z'

loop_
_atom_site_label
_atom_site_type_symbol
_atom_site_fract_x
_atom_site_fract_y
_atom_site_fract_z
_atom_site_U_iso_or_equiv
_atom_site_adp_type
_atom_site_occupancy
_atom_site_symmetry_multiplicity
_atom_site_calc_flag
_atom_site_refinement_flags
P1 P 0.4627(3) 0.50424(16) 0.10680(14) 0.0923(12) Uani 1 1 d .
O6 O 0.2863(3) 0.40089(18) 0.27728(17) 0.0330(12) Uani 1 1 d .
P2 P 0.8837(3) 0.16048(16) 0.22846(13) 0.0957(13) Uani 1 1 d .
O1 O 0.0510(4) 0.3072(2) 0.5604(2) 0.0463(14) Uani 1 1 d .
P3 P 0.7912(3) 0.17736(13) 0.44472(11) 0.0776(10) Uani 1 1 d .
O19 O 0.5508(5) 0.9955(3) 0.4202(2) 0.0690(19) Uani 1 1 d .
O8 O 0.1331(4) 0.3391(2) 0.2436(2) 0.0418(13) Uani 1 1 d .
O21 O 0.7840(5) 0.6726(2) -0.0879(2) 0.0533(16) Uani 1 1 d .
O26 O 0.9316(6) 0.7380(3) -0.0537(2) 0.072(2) Uani 1 1 d .
O13 O 0.4825(5) 0.7137(3) 0.3777(2) 0.072(2) Uani 1 1 d .
C8 C 0.2887(5) 0.3161(3) 0.3793(3) 0.0323(17) Uani 1 1 d .
O7 O 0.2783(4) 0.5148(2) 0.2715(2) 0.0481(15) Uani 1 1 d .
O11 O 0.7009(5) 0.6358(2) 0.2268(2) 0.0582(17) Uani 1 1 d .
O30 O 0.6316(4) 1.0269(3) 0.1036(2) 0.0571(16) Uani 1 1 d .
O27 O 0.9318(6) 0.8499(2) -0.0621(2) 0.067(2) Uani 1 1 d .
O3 O -0.1840(4) 0.3853(2) 0.7147(2) 0.0500(15) Uani 1 1 d .
O15 O 0.3987(6) 0.9321(2) 0.3885(2) 0.073(2) Uani 1 1 d .
C15 C 0.8485(8) 0.6727(3) 0.2115(3) 0.059(3) Uani 1 1 d .
C16 C 0.4035(7) 1.1776(3) 0.2757(3) 0.044(2) Uani 1 1 d .
H16 H 0.4599 1.2007 0.2881 0.052 Uiso 1 1 calc R
C17 C 0.9325(7) 0.5446(3) 0.0695(3) 0.054(2) Uani 1 1 d .
C18 C 1.0155(6) 0.5802(3) 0.0875(3) 0.049(2) Uani 1 1 d .
O22 O 0.6180(4) 0.7063(2) -0.1466(2) 0.0527(15) Uani 1 1 d .
O28 O 0.8514(4) 0.9555(3) -0.0482(2) 0.0643(18) Uani 1 1 d .
O14 O 0.4091(7) 0.8187(3) 0.3971(3) 0.090(3) Uani 1 1 d .
C22 C 0.9451(7) 0.6513(3) 0.0480(3) 0.051(2) Uani 1 1 d .
C23 C 0.7599(7) 0.6076(3) 0.1453(3) 0.049(2) Uani 1 1 d .
H23 H 0.7027 0.5858 0.1315 0.059 Uiso 1 1 calc R
C24 C 0.8595(6) 0.6173(3) 0.0288(3) 0.0392(19) Uani 1 1 d .
O4 O 0.2220(4) 0.3756(2) 0.5913(2) 0.0459(14) Uani 1 1 d .
O9 O -0.0295(5) 0.3717(3) 0.1837(2) 0.0626(17) Uani 1 1 d .
C27 C 0.4442(5) 0.2175(3) 0.4228(3) 0.0383(18) Uani 1 1 d .
H27 H 0.5021 0.2394 0.4345 0.046 Uiso 1 1 calc R
O16 O 0.8622(7) 0.7113(3) 0.2589(3) 0.105(3) Uani 1 1 d .
O12 O 0.5500(6) 0.6541(3) 0.2878(3) 0.086(2) Uani 1 1 d .
C31 C 0.1197(5) 0.3097(3) 0.5262(3) 0.0390(18) Uani 1 1 d .
C32 C 0.5032(5) 1.0577(3) 0.2156(3) 0.0352(18) Uani 1 1 d .
C33 C 0.4062(6) 1.1213(3) 0.2623(3) 0.042(2) Uani 1 1 d .
O29 O 0.7837(5) 1.0156(3) 0.0423(3) 0.074(2) Uani 1 1 d .
C35 C 0.8387(6) 0.6096(3) 0.1173(3) 0.048(2) Uani 1 1 d .
O2 O -0.0972(4) 0.3296(2) 0.6257(2) 0.0422(13) Uani 1 1 d .
C37 C 0.9212(7) 0.6440(3) 0.1354(3) 0.057(3) Uani 1 1 d .
O25 O 0.4763(4) 0.9543(2) 0.07565(19) 0.0477(15) Uani 1 1 d .
C39 C 0.1792(5) 0.2770(3) 0.4502(3) 0.0343(17) Uani 1 1 d .
C40 C 0.5342(6) 1.0430(3) 0.3470(3) 0.0405(19) Uani 1 1 d .
H40 H 0.5915 1.0656 0.3586 0.049 Uiso 1 1 calc R
O18 O 0.7139(6) 0.9663(3) 0.4838(3) 0.078(2) Uani 1 1 d .
C42 C 0.4154(5) 1.0226(3) 0.1975(3) 0.0325(17) Uani 1 1 d .
C43 C 0.5670(5) 1.0250(3) 0.1387(3) 0.0372(18) Uani 1 1 d .
C44 C 0.2374(6) 1.1093(4) 0.2382(3) 0.049(2) Uani 1 1 d .
H44 H 0.1818 1.0858 0.2251 0.059 Uiso 1 1 calc R
C45 C 0.2673(5) 0.3095(3) 0.4651(3) 0.0362(18) Uani 1 1 d .
C46 C 0.1789(5) 0.3289(3) 0.2889(3) 0.0376(18) Uani 1 1 d .
C47 C 0.4339(5) 0.3394(3) 0.4483(3) 0.042(2) Uani 1 1 d .
H47A H 0.4770 0.3366 0.4221 0.063 Uiso 1 1 calc R
H47C H 0.4652 0.3270 0.4786 0.063 Uiso 1 1 calc R
H47B H 0.4185 0.3776 0.4570 0.063 Uiso 1 1 calc R
C48 C 0.8346(8) 0.6638(3) -0.0423(4) 0.061(3) Uani 1 1 d .
C50 C 0.1092(5) 0.2774(3) 0.4794(3) 0.0301(16) Uiso 1 1 d .
H50 H 0.0516 0.2552 0.4677 0.036 Uiso 1 1 calc R
C51 C 0.1802(6) 0.2412(3) 0.3960(3) 0.042(2) Uani 1 1 d .
C52 C 0.8062(7) 0.6226(3) -0.0160(3) 0.054(2) Uani 1 1 d .
H52 H 0.7510 0.5987 -0.0290 0.064 Uiso 1 1 calc R
C53 C 0.2028(5) 0.3433(3) 0.5440(3) 0.0331(17) Uani 1 1 d .
C54 C 0.8392(6) 0.5735(3) 0.0630(3) 0.0409(19) Uani 1 1 d .
C55 C 0.2687(5) 0.2096(3) 0.3993(3) 0.0339(17) Uani 1 1 d .
C56 C 0.9742(8) 0.6916(3) 0.0197(3) 0.062(3) Uani 1 1 d .
H56 H 1.0332 0.7131 0.0295 0.074 Uiso 1 1 calc R
C57 C 0.9210(7) 0.6784(3) 0.1811(3) 0.055(2) Uani 1 1 d .
H57 H 0.9710 0.7064 0.1919 0.066 Uiso 1 1 calc R
C58 C 0.3555(6) 0.2410(3) 0.4171(3) 0.0367(18) Uani 1 1 d .
O23 O 0.5796(5) 0.8125(2) -0.0997(2) 0.0580(18) Uani 1 1 d .
C60 C 0.3412(5) 0.3034(3) 0.4282(3) 0.0287(16) Uani 1 1 d .
C61 C 0.2050(5) 0.2842(3) 0.3619(3) 0.0314(16) Uani 1 1 d .
C62 C 0.3250(6) 1.0873(3) 0.2446(3) 0.0363(18) Uani 1 1 d .
C63 C 0.5044(6) 1.0044(3) 0.3752(3) 0.046(2) Uani 1 1 d .
C64 C 1.0290(8) 0.4661(4) 0.0610(3) 0.067(3) Uani 1 1 d .
H64 H 1.0350 0.4278 0.0527 0.080 Uiso 1 1 calc R
C65 C 0.9965(7) 0.6398(4) 0.0982(3) 0.056(2) Uani 1 1 d .
C66 C 0.3232(5) 0.3561(3) 0.3527(3) 0.0354(18) Uani 1 1 d .
H66 H 0.3812 0.3778 0.3649 0.042 Uiso 1 1 calc R
C67 C 0.9380(7) 0.4878(3) 0.0549(3) 0.054(2) Uani 1 1 d .
H67 H 0.8822 0.4647 0.0412 0.064 Uiso 1 1 calc R
C68 C 0.4102(6) 0.9877(3) 0.1519(3) 0.048(2) Uani 1 1 d .
H68 H 0.3547 0.9634 0.1410 0.057 Uiso 1 1 calc R
C69 C 0.1487(5) 0.2903(3) 0.3155(3) 0.0296(16) Uani 1 1 d .
H69 H 0.0914 0.2679 0.3035 0.035 Uiso 1 1 calc R
C70 C 0.2514(6) 0.9865(3) 0.2138(3) 0.048(2) Uani 1 1 d .
H70A H 0.2684 0.9485 0.2066 0.072 Uiso 1 1 calc R
H70C H 0.2211 0.9975 0.1825 0.072 Uiso 1 1 calc R
H70B H 0.2066 0.9897 0.2392 0.072 Uiso 1 1 calc R
C71 C 0.0138(5) 0.3223(3) 0.1731(4) 0.049(2) Uani 1 1 d .
H71B H 0.0659 0.3277 0.1523 0.059 Uiso 1 1 calc R
H71A H -0.0342 0.2945 0.1528 0.059 Uiso 1 1 calc R
C72 C 0.4439(7) 0.1619(3) 0.4108(3) 0.051(2) Uani 1 1 d .
H72 H 0.5027 0.1450 0.4150 0.061 Uiso 1 1 calc R
C73 C 0.4809(5) 1.0483(3) 0.3025(3) 0.0373(18) Uani 1 1 d .
C74 C 0.3115(7) 1.1990(4) 0.2697(3) 0.054(2) Uani 1 1 d .
H74 H 0.3065 1.2372 0.2791 0.065 Uiso 1 1 calc R
O17 O 0.7304(7) 0.8508(3) 0.4366(3) 0.107(3) Uani 1 1 d .
C76 C 0.0541(6) 0.3012(3) 0.2198(3) 0.0376(18) Uani 1 1 d .
H76B H 0.0049 0.2992 0.2429 0.045 Uiso 1 1 calc R
H76A H 0.0766 0.2641 0.2107 0.045 Uiso 1 1 calc R
C77 C 0.5900(6) 1.1290(3) 0.2880(3) 0.048(2) Uani 1 1 d .
H77C H 0.5756 1.1573 0.3152 0.072 Uiso 1 1 calc R
H77B H 0.6115 1.1464 0.2605 0.072 Uiso 1 1 calc R
H77A H 0.6406 1.1074 0.3012 0.072 Uiso 1 1 calc R
C78 C 0.2655(5) 0.3628(3) 0.3052(3) 0.0371(18) Uani 1 1 d .
C79 C 0.3421(6) 1.0238(3) 0.2341(3) 0.0357(18) Uani 1 1 d .
C80 C 0.3240(8) 0.8922(4) 0.3717(4) 0.075(3) Uani 1 1 d .
H80 H 0.2791 0.8926 0.3425 0.089 Uiso 1 1 calc R
C81 C 0.7467(6) 0.5372(3) 0.0432(3) 0.054(2) Uani 1 1 d .
H81B H 0.7532 0.5159 0.0100 0.081 Uiso 1 1 calc R
H81C H 0.6925 0.5602 0.0398 0.081 Uiso 1 1 calc R
H81A H 0.7355 0.5122 0.0671 0.081 Uiso 1 1 calc R
C82 C 0.5331(8) 0.6663(5) 0.3758(4) 0.075(3) Uani 1 1 d .
H82 H 0.5775 0.6592 0.4030 0.090 Uiso 1 1 calc R
C83 C 0.3703(6) 0.9753(3) 0.3151(3) 0.046(2) Uani 1 1 d .
H83 H 0.3151 0.9511 0.3031 0.055 Uiso 1 1 calc R
C84 C 0.4988(5) 1.0912(3) 0.2673(3) 0.0315(17) Uani 1 1 d .
C85 C 1.1105(7) 0.5019(5) 0.0795(3) 0.068(3) Uani 1 1 d .
H85 H 1.1717 0.4875 0.0835 0.082 Uiso 1 1 calc R
C86 C -0.3424(9) 0.7347(5) 0.0252(5) 0.091(4) Uiso 1 1 d .
C88 C -0.0456(6) 0.3132(4) 0.5412(3) 0.054(2) Uiso 1 1 d .
H88A H -0.0621 0.2915 0.5069 0.064 Uiso 1 1 calc R
H88B H -0.0556 0.3521 0.5392 0.064 Uiso 1 1 calc R
C89 C 0.5746(5) 1.0587(3) 0.1852(3) 0.0410(19) Uani 1 1 d .
H89 H 0.6300 1.0830 0.1962 0.049 Uiso 1 1 calc R
C90 C 0.7692(7) 0.6389(4) 0.1939(3) 0.050(2) Uani 1 1 d .
C91 C 0.4224(6) 0.9703(3) 0.3575(3) 0.047(2) Uani 1 1 d .
C92 C 0.2735(6) 0.1522(3) 0.3875(3) 0.0385(18) Uani 1 1 d .
H92 H 0.2161 0.1297 0.3760 0.046 Uiso 1 1 calc R
C93 C 0.4847(6) 0.9867(3) 0.1209(3) 0.0415(19) Uani 1 1 d .
C94 C 0.9116(8) 0.6988(3) -0.0241(3) 0.054(3) Uani 1 1 d .
C95 C 1.0089(9) 0.8174(4) -0.0732(4) 0.078(4) Uani 1 1 d .
H95B H 1.0695 0.8405 -0.0689 0.094 Uiso 1 1 calc R
H95A H 0.9971 0.7977 -0.1085 0.094 Uiso 1 1 calc R
C96 C 0.0899(5) 0.2063(3) 0.3773(3) 0.0371(18) Uiso 1 1 d .
H96B H 0.0354 0.2294 0.3766 0.056 Uiso 1 1 calc R
H96C H 0.0814 0.1796 0.4000 0.056 Uiso 1 1 calc R
H96A H 0.0937 0.1870 0.3430 0.056 Uiso 1 1 calc R
C97 C 0.6659(7) 0.6543(3) -0.1595(3) 0.054(2) Uani 1 1 d .
H97A H 0.6186 0.6253 -0.1787 0.065 Uiso 1 1 calc R
H97B H 0.7169 0.6601 -0.1809 0.065 Uiso 1 1 calc R
O10 O -0.0697(7) 0.4776(3) 0.2276(3) 0.106(3) Uani 1 1 d .
C99 C 0.3649(5) 0.4391(3) 0.2944(3) 0.0298(16) Uani 1 1 d .
H99A H 0.4253 0.4206 0.2922 0.036 Uiso 1 1 calc R
H99B H 0.3627 0.4550 0.3303 0.036 Uiso 1 1 calc R
C100 C 0.3580(6) 0.1287(3) 0.3922(3) 0.048(2) Uani 1 1 d .
H10D H 0.3599 0.0901 0.3831 0.058 Uiso 1 1 calc R
C101 C 0.2777(4) 0.3432(3) 0.5130(3) 0.0318(17) Uani 1 1 d .
H10E H 0.3348 0.3659 0.5245 0.038 Uiso 1 1 calc R
C102 C 1.1029(7) 0.5574(3) 0.0920(3) 0.054(2) Uani 1 1 d .
H10 H 1.1593 0.5807 0.1039 0.065 Uiso 1 1 calc R
C103 C 0.8207(9) 0.9102(5) -0.0919(4) 0.093(4) Uani 1 1 d .
H10B H 0.7948 0.9258 -0.1220 0.112 Uiso 1 1 calc R
H10A H 0.7694 0.8858 -0.0831 0.112 Uiso 1 1 calc R
C104 C 0.3621(6) 0.4834(3) 0.2627(4) 0.053(2) Uani 1 1 d .
H10G H 0.4215 0.5078 0.2718 0.063 Uiso 1 1 calc R
H10F H 0.3579 0.4673 0.2263 0.063 Uiso 1 1 calc R
C105 C -0.1667(6) 0.4251(3) 0.7577(3) 0.043(2) Uani 1 1 d .
H10H H -0.1168 0.4527 0.7529 0.052 Uiso 1 1 calc R
H10I H -0.1430 0.4080 0.7873 0.052 Uiso 1 1 calc R
N6 N -0.4874(10) 0.6575(5) 0.0074(5) 0.114(4) Uiso 1 1 d .
C108 C 0.3954(5) 1.0167(3) 0.2865(3) 0.0366(18) Uani 1 1 d .
C109 C 0.7076(8) 0.6375(4) -0.1116(4) 0.073(3) Uani 1 1 d .
H10C H 0.6846 0.6064 -0.0987 0.088 Uiso 1 1 calc R
C111 C 0.5106(8) 0.6290(5) 0.3277(4) 0.083(4) Uani 1 1 d .
H11B H 0.4403 0.6220 0.3192 0.099 Uiso 1 1 calc R
H11A H 0.5389 0.5936 0.3304 0.099 Uiso 1 1 calc R
F3 F 0.4461(8) 0.5657(3) 0.1137(4) 0.158(4) Uani 1 1 d .
C114 C 0.0545(6) 0.4341(4) 0.3612(3) 0.048(2) Uani 1 1 d .
C115 C 1.0145(10) 0.7770(4) -0.0361(4) 0.081(4) Uani 1 1 d .
H11D H 1.0749 0.7582 -0.0366 0.097 Uiso 1 1 calc R
H11C H 1.0112 0.7958 -0.0012 0.097 Uiso 1 1 calc R
O24 O 0.5388(6) 0.8834(3) -0.0073(2) 0.074(2) Uani 1 1 d .
C117 C -0.1166(7) 0.3443(3) 0.7118(3) 0.050(2) Uani 1 1 d .
H11H H -0.1199 0.3239 0.7406 0.061 Uiso 1 1 calc R
H11G H -0.0513 0.3622 0.7154 0.061 Uiso 1 1 calc R
C118 C 0.6242(9) 1.0360(4) 0.4464(4) 0.082(4) Uani 1 1 d .
H11F H 0.5957 1.0712 0.4560 0.099 Uiso 1 1 calc R
H11E H 0.6731 1.0419 0.4238 0.099 Uiso 1 1 calc R
C119 C 0.2286(7) 1.1656(4) 0.2506(3) 0.055(2) Uani 1 1 d .
H11 H 0.1681 1.1807 0.2461 0.066 Uiso 1 1 calc R
C120 C 0.7831(8) 1.0558(5) 0.0847(5) 0.100(5) Uani 1 1 d .
H12 H 0.8105 1.0923 0.0886 0.120 Uiso 1 1 calc R
C121 C 0.5411(7) 0.8198(4) 0.3084(4) 0.060(2) Uiso 1 1 d .
N4 N 0.4678(10) 0.8303(6) 0.2745(5) 0.142(5) Uiso 1 1 d .
C123 C -0.1181(8) 0.3161(4) 0.3792(4) 0.071(3) Uani 1 1 d .
C124 C 0.7209(8) 0.9826(4) 0.2749(4) 0.065(3) Uiso 1 1 d .
C125 C -0.0414(8) 0.3566(4) 0.3859(4) 0.075(3) Uani 1 1 d .
C126 C -0.2733(10) 0.7711(5) 0.0382(5) 0.093(4) Uiso 1 1 d .
F11 F 0.8926(10) 0.1620(4) 0.1750(3) 0.187(5) Uani 1 1 d .
N2 N -0.1732(6) 0.3094(3) 0.3322(4) 0.070(2) Uani 1 1 d .
C132 C -0.0295(10) 0.4654(5) 0.1816(4) 0.089(4) Uani 1 1 d .
H13I H 0.0101 0.4976 0.1762 0.107 Uiso 1 1 calc R
H13H H -0.0811 0.4563 0.1527 0.107 Uiso 1 1 calc R
F17 F 0.7748(6) 0.2419(3) 0.4546(3) 0.121(3) Uani 1 1 d .
C134 C 0.6177(8) 0.8020(3) -0.1471(3) 0.062(3) Uani 1 1 d .
H13B H 0.6555 0.8350 -0.1524 0.074 Uiso 1 1 calc R
H13A H 0.5648 0.7929 -0.1754 0.074 Uiso 1 1 calc R
C136 C 0.6086(14) 0.8640(8) 0.3251(8) 0.161(7) Uiso 1 1 d .
C137 C 0.6818(8) 0.7539(4) -0.1457(4) 0.065(3) Uani 1 1 d .
H13D H 0.7176 0.7493 -0.1754 0.078 Uiso 1 1 calc R
H13C H 0.7283 0.7601 -0.1144 0.078 Uiso 1 1 calc R
O5 O -0.1549(6) 0.5428(3) 0.3119(3) 0.089(2) Uiso 1 1 d .
C139 C 1.0867(7) 0.6771(3) 0.1173(4) 0.065(3) Uani 1 1 d .
H13E H 1.1135 0.6698 0.1507 0.098 Uiso 1 1 calc R
H13G H 1.0708 0.7154 0.1200 0.098 Uiso 1 1 calc R
H13F H 1.1339 0.6701 0.0935 0.098 Uiso 1 1 calc R
C140 C -0.1080(6) 0.2923(4) 0.5787(3) 0.060(3) Uani 1 1 d .
H14F H -0.1761 0.2885 0.5637 0.072 Uiso 1 1 calc R
H14E H -0.0889 0.2558 0.5851 0.072 Uiso 1 1 calc R
C142 C 0.4224(10) 0.7853(4) 0.4335(4) 0.093(4) Uani 1 1 d .
H14 H 0.3864 0.7843 0.4612 0.112 Uiso 1 1 calc R
C143 C 0.9052(8) 0.8778(4) -0.1037(4) 0.065(3) Uani 1 1 d .
H14A H 0.8879 0.8511 -0.1353 0.078 Uiso 1 1 calc R
H14B H 0.9595 0.9026 -0.1086 0.078 Uiso 1 1 calc R
C144 C -0.1613(7) 0.3459(5) 0.2959(4) 0.067(3) Uani 1 1 d .
F2 F 0.4770(8) 0.4409(5) 0.0982(5) 0.211(6) Uani 1 1 d .
C146 C 0.6704(10) 1.0164(5) 0.4934(4) 0.093(4) Uani 1 1 d .
H14D H 0.7196 1.0448 0.5116 0.112 Uiso 1 1 calc R
H14C H 0.6211 1.0122 0.5161 0.112 Uiso 1 1 calc R
N1 N 0.2001(6) 0.5128(3) 0.3842(3) 0.067(2) Uani 1 1 d .
C148 C -0.1333(7) 0.3051(3) 0.6637(4) 0.061(3) Uani 1 1 d .
H14G H -0.1636 0.2692 0.6594 0.073 Uiso 1 1 calc R
C149 C 0.2562(6) 0.5479(3) 0.2329(3) 0.046(2) Uani 1 1 d .
H14H H 0.2473 0.5248 0.1990 0.056 Uiso 1 1 calc R
H14I H 0.3094 0.5759 0.2339 0.056 Uiso 1 1 calc R
C150 C -0.0857(7) 0.3834(4) 0.3043(3) 0.057(2) Uani 1 1 d .
C151 C 0.5027(9) 0.7514(4) 0.4218(4) 0.079(3) Uani 1 1 d .
H15 H 0.5628 0.7553 0.4426 0.094 Uiso 1 1 calc R
F10 F 0.8888(6) 0.0960(3) 0.2185(3) 0.124(3) Uani 1 1 d .
C153 C 0.7319(6) 1.0320(5) 0.1231(4) 0.067(3) Uani 1 1 d .
H15A H 0.7550 0.9957 0.1274 0.080 Uiso 1 1 calc R
H15B H 0.7432 1.0564 0.1563 0.080 Uiso 1 1 calc R
C155 C -0.4139(9) 0.7212(5) -0.0194(5) 0.090(4) Uiso 1 1 d .
C156 C 0.3217(8) 0.8509(4) 0.4026(4) 0.075(3) Uani 1 1 d .
H15C H 0.2628 0.8263 0.3920 0.090 Uiso 1 1 calc R
H15D H 0.3218 0.8676 0.4385 0.090 Uiso 1 1 calc R
F9 F 0.8707(8) 0.2251(4) 0.2385(4) 0.191(6) Uani 1 1 d .
C158 C 0.6033(9) 0.6377(6) 0.2070(4) 0.099(5) Uani 1 1 d .
H15E H 0.5892 0.6128 0.1741 0.118 Uiso 1 1 calc R
H15F H 0.5909 0.6753 0.2010 0.118 Uiso 1 1 calc R
C159 C -0.0999(17) 0.8249(10) 0.0929(9) 0.203(9) Uiso 1 1 d .
C165 C 0.8468(11) 0.8052(7) 0.3873(9) 0.142(8) Uani 1 1 d .
H16A H 0.9104 0.8170 0.3837 0.170 Uiso 1 1 calc R
F1 F 0.527(2) 0.5116(6) 0.1585(6) 0.328(14) Uani 1 1 d .
C164 C 0.3382(9) 0.6400(5) 0.4579(6) 0.103(4) Uani 1 1 d .
C400 C 0.6993(15) 0.9425(8) 0.3200(8) 0.161(7) Uiso 1 1 d .
C166 C 0.3903(8) 0.7862(4) 0.2577(4) 0.069(3) Uiso 1 1 d .
C168 C 0.8116(10) 1.0381(4) 0.0000(4) 0.084(4) Uani 1 1 d .
H16B H 0.8816 1.0475 0.0055 0.101 Uiso 1 1 calc R
H16C H 0.7790 1.0722 -0.0028 0.101 Uiso 1 1 calc R
C169 C 0.6525(10) 0.9168(5) 0.4850(5) 0.093(4) Uani 1 1 d .
H16E H 0.6179 0.9242 0.5150 0.112 Uiso 1 1 calc R
H16D H 0.6037 0.9119 0.4547 0.112 Uiso 1 1 calc R
C170 C -0.1828(16) 0.7811(8) 0.0668(8) 0.166(7) Uiso 1 1 d .
C172 C 0.7876(7) 1.0002(4) -0.0462(4) 0.063(3) Uani 1 1 d .
H17B H 0.7930 1.0194 -0.0755 0.076 Uiso 1 1 calc R
H17A H 0.7205 0.9852 -0.0486 0.076 Uiso 1 1 calc R
F8 F 0.9922(9) 0.1660(5) 0.2481(7) 0.268(9) Uani 1 1 d .
C176 C -0.2621(8) 0.2676(4) 0.3242(5) 0.087(4) Uani 1 1 d .
C177 C -0.0247(6) 0.3892(3) 0.3519(3) 0.0403(19) Uani 1 1 d .
C178 C 0.0306(8) 0.4183(4) 0.1846(4) 0.073(3) Uani 1 1 d .
H17 H 0.0985 0.4196 0.1868 0.087 Uiso 1 1 calc R
C180 C 0.2114(6) 0.4664(4) 0.4032(3) 0.047(2) Uani 1 1 d .
C181 C -0.1409(12) 0.5171(7) 0.2251(7) 0.142(6) Uiso 1 1 d .
H18C H -0.1785 0.5101 0.1910 0.171 Uiso 1 1 calc R
H18D H -0.1083 0.5542 0.2298 0.171 Uiso 1 1 calc R
C183 C 0.5158(8) 0.8548(4) -0.0998(4) 0.071(3) Uani 1 1 d .
H18A H 0.4659 0.8461 -0.1296 0.085 Uiso 1 1 calc R
H18B H 0.5510 0.8898 -0.1018 0.085 Uiso 1 1 calc R
C184 C -0.2871(12) 0.8244(7) 0.0106(6) 0.132(6) Uiso 1 1 d .
C185 C 0.1146(8) 0.5240(5) 0.3550(4) 0.083(4) Uani 1 1 d .
F7 F 0.7723(7) 0.1552(4) 0.2114(6) 0.201(6) Uani 1 1 d .
C188 C -0.699(2) 0.6182(11) 0.0203(10) 0.231(12) Uiso 1 1 d .
F15 F 0.8109(6) 0.1144(3) 0.4361(4) 0.134(3) Uani 1 1 d .
N5 N -0.1234(9) 0.8642(4) 0.0541(4) 0.101(3) Uiso 1 1 d .
C192 C 0.2635(7) 0.5950(4) 0.4459(5) 0.076(3) Uani 1 1 d .
N3 N 0.8640(9) 1.0288(5) 0.3400(5) 0.109(4) Uiso 1 1 d .
C195 C 0.4643(7) 0.8734(4) 0.2427(4) 0.063(3) Uiso 1 1 d .
F14 F 0.8869(11) 0.1832(4) 0.4831(6) 0.213(6) Uani 1 1 d .
F13 F 0.8630(9) 0.1926(5) 0.4115(6) 0.218(6) Uani 1 1 d .
C200 C 0.6920(11) 0.8679(5) 0.4863(5) 0.109(5) Uani 1 1 d .
H20A H 0.6431 0.8399 0.4914 0.131 Uiso 1 1 calc R
H20B H 0.7446 0.8716 0.5148 0.131 Uiso 1 1 calc R
C202 C -0.3578(10) 0.6978(5) 0.0600(5) 0.096(4) Uiso 1 1 d .
C205 C -0.2111(12) 0.8557(6) 0.0317(6) 0.111(5) Uiso 1 1 d .
C206 C 0.6221(7) 0.9091(4) 0.2958(4) 0.052(2) Uiso 1 1 d .
C214 C 0.4693(8) 0.8597(5) -0.0505(5) 0.088(4) Uani 1 1 d .
H21B H 0.4146 0.8832 -0.0530 0.106 Uiso 1 1 calc R
H21A H 0.4445 0.8231 -0.0456 0.106 Uiso 1 1 calc R
C215 C 0.5423(8) 0.6217(5) 0.2419(4) 0.077(3) Uani 1 1 d .
H21 H 0.4989 0.5901 0.2334 0.093 Uiso 1 1 calc R
C224 C 0.7934(14) 1.0074(7) 0.3058(7) 0.141(6) Uiso 1 1 d .
C225 C 0.0451(6) 0.4834(3) 0.3450(3) 0.048(2) Uani 1 1 d .
C233 C 0.3246(14) 0.6995(7) 0.2162(7) 0.141(6) Uiso 1 1 d .
C237 C 0.5442(17) 0.9016(8) 0.2647(8) 0.177(8) Uiso 1 1 d .
C238 C 0.8010(15) 0.8100(5) 0.4367(5) 0.162(9) Uani 1 1 d .
H23A H 0.7698 0.7741 0.4396 0.194 Uiso 1 1 calc R
H23B H 0.8511 0.8207 0.4662 0.194 Uiso 1 1 calc R
C241 C -0.4297(10) 0.6622(5) 0.0502(5) 0.096(4) Uiso 1 1 d .
C247 C -0.3428(11) 0.2965(9) 0.3535(10) 0.177(9) Uani 1 1 d .
C248 C -0.632(2) 0.6599(11) 0.0251(10) 0.221(11) Uiso 1 1 d .
C256 C 0.7609(8) 0.9572(4) 0.3586(4) 0.069(3) Uiso 1 1 d .
C259 C 0.1404(8) 0.4254(3) 0.3946(3) 0.056(3) Uani 1 1 d .
C269 C -0.402(2) 0.3435(14) 0.3251(16) 0.34(2) Uani 1 1 d .
C271 C 0.955(3) 0.9876(15) 0.3177(15) 0.339(18) Uiso 1 1 d .
C282 C -0.2122(11) 0.5158(6) 0.2665(6) 0.129(5) Uiso 1 1 d .
H28B H -0.2697 0.5357 0.2583 0.154 Uiso 1 1 calc R
H28A H -0.2325 0.4777 0.2695 0.154 Uiso 1 1 calc R
C286 C -0.5504(13) 0.6275(7) -0.0016(6) 0.123(5) Uiso 1 1 d .
C287 C -0.4814(11) 0.6831(6) -0.0279(6) 0.117(5) Uiso 1 1 d .
C311 C 1.0346(12) 1.0479(7) 0.3245(7) 0.128(5) Uiso 1 1 d .
F4 F 0.5444(10) 0.5177(6) 0.0890(8) 0.290(10) Uani 1 1 d .
P4 P 0.7001(3) 0.83117(19) 0.17533(17) 0.1117(14) Uani 1 1 d .
P5 P 0.0000 0.5000 0.5000 0.107(2) Uani 1 2 d S
F23 F 0.6431(8) 0.8849(5) 0.1693(5) 0.181(4) Uiso 1 1 d .
F25 F 0.0698(7) 0.5270(2) 0.4673(3) 0.129(3) Uani 1 1 d .
F26 F 0.0497(7) 0.4444(2) 0.4909(2) 0.117(3) Uani 1 1 d .
F27 F -0.0598(7) 0.4784(3) 0.4504(3) 0.126(3) Uani 1 1 d .
F22 F 0.7521(15) 0.8726(7) 0.1445(4) 0.390(15) Uani 1 1 d .
F21 F 0.6233(10) 0.8118(5) 0.1234(3) 0.217(6) Uani 1 1 d .
F20 F 0.7533(7) 0.7805(4) 0.1725(5) 0.198(5) Uani 1 1 d .
F19 F 0.6386(6) 0.7945(5) 0.2025(4) 0.182(5) Uani 1 1 d .
P6 P 0.2239(3) 0.83005(19) 0.1135(2) 0.1193(15) Uani 1 1 d .
P7 P 0.5517(4) 0.49743(19) 0.4460(2) 0.1298(17) Uani 1 1 d .
P8 P 0.0885(5) 0.8452(3) 0.2621(2) 0.149(2) Uani 1 1 d .
F3A F 0.2309(4) 0.8194(3) 0.0640(2) 0.093(2) Uani 1 1 d .
F2A F 0.1270(6) 0.8073(3) 0.0948(4) 0.135(3) Uani 1 1 d .
F9A F 0.5563(12) 0.5119(6) 0.3889(6) 0.252(7) Uani 1 1 d .
F8A F 0.6616(7) 0.5153(4) 0.4535(6) 0.210(6) Uani 1 1 d .
F1A F 0.2735(8) 0.7784(4) 0.1043(4) 0.168(4) Uani 1 1 d .
F7A F 0.4388(10) 0.4760(6) 0.4256(7) 0.277(8) Uani 1 1 d .
F18 F 0.7145(12) 0.1640(5) 0.4058(7) 0.285(10) Uani 1 1 d .
C1B C 0.2876(9) 0.5579(6) 0.3929(4) 0.105(5) Uani 1 1 d .
C2A C 0.5632(11) 0.9451(5) -0.0012(5) 0.115(5) Uani 1 1 d .
H2AB H 0.5622 0.9566 -0.0349 0.138 Uiso 1 1 calc R
H2AA H 0.6280 0.9547 0.0178 0.138 Uiso 1 1 calc R
C1A C 0.4870(9) 0.9742(6) 0.0282(5) 0.108(5) Uani 1 1 d .
H1AB H 0.5051 1.0140 0.0357 0.129 Uiso 1 1 calc R
H1AA H 0.4245 0.9687 0.0064 0.129 Uiso 1 1 calc R
F5B F 0.1579(10) 0.8181(6) 0.2966(7) 0.306(11) Uani 1 1 d .
O20 O 0.7817(8) 0.7820(5) 0.3519(6) 0.156(5) Uani 1 1 d .
F4B F 0.1249(13) 0.9055(5) 0.2996(7) 0.310(9) Uani 1 1 d .
F24 F 0.7823(6) 0.8441(5) 0.2281(3) 0.187(5) Uani 1 1 d .
F4A F 0.2031(11) 0.8844(4) 0.1095(7) 0.277(11) Uani 1 1 d .
F12 F 0.8603(13) 0.1579(6) 0.2839(5) 0.265(8) Uani 1 1 d .
F3B F 0.0647(12) 0.7863(6) 0.2312(8) 0.298(10) Uani 1 1 d .
F2B F 0.0195(11) 0.8585(6) 0.2208(5) 0.268(8) Uani 1 1 d .
F1B F 0.0053(9) 0.8424(9) 0.2952(6) 0.295(9) Uani 1 1 d .
F5A F 0.2042(12) 0.8096(9) 0.1612(5) 0.309(10) Uani 1 1 d .
C2C C 0.8349(10) 0.6970(6) 0.3021(6) 0.115(5) Uiso 1 1 d .
H2C H 0.8531 0.6640 0.3132 0.138 Uiso 1 1 calc R
F6 F 0.3897(16) 0.4966(5) 0.0652(7) 0.392(16) Uani 1 1 d .
C1C C 0.7761(18) 0.7344(9) 0.3313(6) 0.270(18) Uani 1 1 d .
H1CA H 0.7149 0.7315 0.3085 0.324 Uiso 1 1 calc R
H1CB H 0.7623 0.7143 0.3590 0.324 Uiso 1 1 calc R
C2D C 0.1494(13) 0.4151(7) 0.6053(7) 0.160(7) Uiso 1 1 d .
H2DB H 0.0925 0.3962 0.6151 0.192 Uiso 1 1 calc R
H2DA H 0.1286 0.4347 0.5769 0.192 Uiso 1 1 calc R
C1D C -0.2044(12) 0.5443(6) 0.3482(6) 0.125(5) Uiso 1 1 d .
H1D H -0.2641 0.5245 0.3477 0.150 Uiso 1 1 calc R
C5D C -0.0366(19) 0.9632(10) 0.1633(11) 0.230(11) Uiso 1 1 d .
C4D C -0.0172(13) 0.9654(7) 0.1132(8) 0.152(7) Uiso 1 1 d .
C3D C -0.0483(13) 0.8981(7) 0.0741(7) 0.144(6) Uiso 1 1 d .
F16 F 0.7600(16) 0.1721(6) 0.4925(5) 0.278(10) Uani 1 1 d .
F5 F 0.4043(14) 0.4967(7) 0.1443(6) 0.274(9) Uani 1 1 d .
F12A F 0.5431(12) 0.4861(11) 0.5014(6) 0.305(11) Uani 1 1 d .
F11A F 0.5162(11) 0.5558(4) 0.4524(9) 0.305(11) Uani 1 1 d .
F6A F 0.3001(13) 0.8610(6) 0.1168(12) 0.409(17) Uani 1 1 d .
F10A F 0.6053(12) 0.4447(5) 0.4381(7) 0.272(8) Uani 1 1 d .
C207 C 0.8299(12) 0.9976(7) 0.3727(7) 0.132(5) Uiso 1 1 d .
C234 C 0.386(3) 0.7189(16) 0.1885(16) 0.36(2) Uiso 1 1 d .
C450 C 1.056(3) 1.0082(14) 0.3543(14) 0.300(16) Uiso 1 1 d .

loop_
_atom_site_aniso_label
_atom_site_aniso_U_11
_atom_site_aniso_U_22
_atom_site_aniso_U_33
_atom_site_aniso_U_23
_atom_site_aniso_U_13
_atom_site_aniso_U_12
P1 0.095(3) 0.102(3) 0.078(2) -0.0028(19) 0.039(2) -0.027(2)
O6 0.041(3) 0.032(3) 0.028(3) 0.013(2) 0.005(2) -0.005(2)
P2 0.080(2) 0.114(3) 0.078(2) -0.0144(19) 0.0159(18) -0.062(2)
O1 0.034(3) 0.068(4) 0.044(3) 0.019(3) 0.017(3) 0.009(3)
P3 0.105(3) 0.076(2) 0.0435(16) -0.0025(14) 0.0086(16) -0.0367(18)
O19 0.097(5) 0.055(4) 0.055(4) 0.025(3) -0.005(4) -0.009(4)
O8 0.039(3) 0.046(3) 0.038(3) 0.007(2) -0.004(2) -0.007(2)
O21 0.083(5) 0.040(3) 0.036(3) 0.015(3) -0.016(3) 0.018(3)
O26 0.122(6) 0.054(4) 0.037(4) 0.008(3) -0.003(4) -0.003(4)
O13 0.112(6) 0.067(4) 0.035(4) 0.011(3) -0.013(4) 0.042(4)
C8 0.018(3) 0.032(4) 0.049(5) 0.009(3) 0.006(3) 0.008(3)
O7 0.065(4) 0.049(3) 0.041(3) 0.019(3) 0.026(3) 0.026(3)
O11 0.075(5) 0.062(4) 0.045(4) 0.022(3) 0.018(3) 0.008(3)
O30 0.056(4) 0.085(5) 0.029(3) 0.004(3) 0.009(3) 0.003(3)
O27 0.120(6) 0.029(3) 0.053(4) 0.016(3) 0.007(4) -0.001(4)
O3 0.063(4) 0.042(3) 0.057(4) 0.022(3) 0.030(3) 0.022(3)
O15 0.114(6) 0.046(4) 0.059(4) 0.022(3) -0.002(4) -0.015(4)
C15 0.105(8) 0.036(5) 0.036(5) 0.015(4) 0.001(5) -0.015(5)
C16 0.074(6) 0.032(4) 0.029(4) 0.007(3) 0.016(4) 0.011(4)
C17 0.081(7) 0.044(5) 0.034(5) 0.001(4) 0.004(5) -0.012(5)
C18 0.056(5) 0.046(5) 0.049(5) 0.023(4) 0.012(4) -0.010(4)
O22 0.061(4) 0.045(3) 0.051(4) 0.006(3) -0.001(3) 0.015(3)
O28 0.050(4) 0.083(5) 0.057(4) 0.002(3) 0.004(3) 0.006(3)
O14 0.171(8) 0.059(4) 0.049(4) 0.025(3) 0.034(5) 0.008(5)
C22 0.093(7) 0.024(4) 0.033(5) 0.006(3) -0.006(4) 0.004(4)
C23 0.072(6) 0.044(5) 0.023(4) -0.007(4) -0.008(4) -0.001(4)
C24 0.072(6) 0.020(4) 0.023(4) -0.003(3) 0.005(4) 0.002(4)
O4 0.037(3) 0.061(4) 0.038(3) -0.003(3) 0.007(3) 0.019(3)
O9 0.069(4) 0.070(4) 0.053(4) 0.014(3) 0.015(3) 0.014(4)
C27 0.029(4) 0.044(5) 0.043(5) 0.007(4) 0.007(3) 0.010(3)
O16 0.184(9) 0.056(4) 0.063(5) 0.019(4) -0.019(5) -0.052(5)
O12 0.094(6) 0.112(6) 0.054(5) 0.001(4) 0.019(4) 0.038(5)
C31 0.028(4) 0.045(5) 0.049(5) 0.013(4) 0.013(4) 0.004(3)
C32 0.040(4) 0.038(4) 0.025(4) 0.010(3) -0.015(3) 0.005(3)
C33 0.058(5) 0.058(5) 0.020(4) 0.026(4) 0.013(4) 0.012(4)
O29 0.102(6) 0.063(4) 0.067(5) 0.004(3) 0.054(4) 0.025(4)
C35 0.056(5) 0.047(5) 0.045(5) 0.011(4) 0.013(4) -0.003(4)
O2 0.037(3) 0.034(3) 0.055(4) 0.001(2) 0.017(3) -0.005(2)
C37 0.084(7) 0.050(5) 0.035(5) 0.023(4) -0.012(5) -0.027(5)
O25 0.068(4) 0.050(3) 0.024(3) -0.001(2) 0.013(3) -0.001(3)
C39 0.048(5) 0.031(4) 0.029(4) 0.014(3) 0.013(3) 0.007(3)
C40 0.047(5) 0.029(4) 0.046(5) 0.002(4) 0.015(4) 0.009(3)
O18 0.107(6) 0.069(5) 0.062(5) 0.029(4) 0.000(4) 0.024(4)
C42 0.030(4) 0.038(4) 0.030(4) 0.006(3) -0.002(3) 0.012(3)
C43 0.038(4) 0.038(4) 0.038(5) 0.005(3) 0.009(4) 0.016(3)
C44 0.046(5) 0.070(6) 0.042(5) 0.018(4) 0.030(4) 0.025(4)
C45 0.039(4) 0.035(4) 0.035(4) -0.001(3) 0.014(3) 0.002(3)
C46 0.030(4) 0.051(5) 0.034(4) 0.008(4) 0.009(3) 0.006(3)
C47 0.020(4) 0.061(5) 0.041(5) 0.001(4) -0.005(3) -0.008(3)
C48 0.107(8) 0.023(4) 0.051(6) 0.005(4) 0.005(6) 0.009(5)
C51 0.043(5) 0.032(4) 0.052(5) 0.015(4) -0.004(4) -0.010(3)
C52 0.096(7) 0.037(5) 0.027(5) -0.002(4) 0.013(5) 0.003(5)
C53 0.028(4) 0.040(4) 0.036(4) 0.009(3) 0.011(3) 0.008(3)
C54 0.064(6) 0.038(4) 0.017(4) 0.000(3) -0.002(4) -0.005(4)
C55 0.038(4) 0.036(4) 0.030(4) 0.008(3) 0.006(3) 0.010(3)
C56 0.108(8) 0.019(4) 0.053(6) 0.010(4) -0.008(5) -0.020(4)
C57 0.078(7) 0.035(5) 0.047(6) 0.018(4) -0.012(5) -0.020(4)
C58 0.054(5) 0.036(4) 0.029(4) 0.016(3) 0.021(4) 0.018(4)
O23 0.109(5) 0.045(3) 0.027(3) 0.013(3) 0.011(3) 0.048(3)
C60 0.020(3) 0.032(4) 0.038(4) 0.007(3) 0.017(3) 0.008(3)
C61 0.036(4) 0.036(4) 0.026(4) 0.011(3) 0.009(3) 0.004(3)
C62 0.045(5) 0.046(5) 0.013(4) -0.004(3) -0.004(3) 0.008(4)
C63 0.061(6) 0.039(5) 0.038(5) 0.012(4) -0.008(4) 0.007(4)
C64 0.101(8) 0.071(7) 0.050(6) 0.058(5) 0.028(6) 0.018(6)
C65 0.087(7) 0.048(5) 0.041(5) 0.027(4) 0.014(5) 0.001(5)
C66 0.013(3) 0.049(5) 0.049(5) 0.008(4) 0.016(3) 0.012(3)
C67 0.068(6) 0.040(5) 0.054(6) 0.020(4) -0.004(5) 0.004(4)
C68 0.059(6) 0.042(5) 0.042(5) 0.003(4) 0.011(4) 0.004(4)
C69 0.020(3) 0.031(4) 0.038(4) 0.012(3) -0.003(3) 0.007(3)
C70 0.042(5) 0.067(6) 0.046(5) 0.038(4) 0.019(4) 0.008(4)
C71 0.028(4) 0.035(4) 0.077(7) -0.011(4) 0.002(4) -0.013(3)
C72 0.077(7) 0.050(5) 0.028(4) 0.003(4) 0.008(4) 0.032(5)
C73 0.029(4) 0.040(4) 0.047(5) 0.014(4) 0.011(4) 0.011(3)
C74 0.074(7) 0.056(6) 0.035(5) -0.004(4) 0.027(5) 0.021(5)
O17 0.177(9) 0.088(6) 0.057(5) 0.016(4) 0.003(6) 0.037(6)
C76 0.042(4) 0.047(5) 0.024(4) 0.007(3) -0.001(3) 0.010(4)
C77 0.059(6) 0.045(5) 0.042(5) 0.012(4) 0.013(4) -0.012(4)
C78 0.035(4) 0.045(5) 0.039(4) 0.010(4) 0.026(4) 0.012(3)
C79 0.046(5) 0.032(4) 0.023(4) -0.002(3) -0.007(3) -0.002(3)
C80 0.105(9) 0.071(7) 0.056(6) 0.040(5) 0.021(6) -0.036(6)
C81 0.047(5) 0.052(5) 0.057(6) -0.011(4) 0.004(4) 0.008(4)
C82 0.082(8) 0.104(9) 0.048(6) 0.025(6) 0.012(5) 0.042(7)
C83 0.046(5) 0.055(5) 0.038(5) 0.011(4) 0.009(4) -0.003(4)
C84 0.028(4) 0.025(4) 0.044(4) -0.003(3) 0.019(3) 0.014(3)
C85 0.050(6) 0.128(10) 0.040(5) 0.041(6) 0.021(5) 0.012(6)
C89 0.037(4) 0.049(5) 0.040(5) 0.001(4) 0.025(4) -0.003(4)
C90 0.063(6) 0.053(5) 0.040(5) 0.026(4) -0.001(4) 0.009(4)
C91 0.058(5) 0.031(4) 0.049(5) 0.004(4) 0.002(4) -0.003(4)
C92 0.039(4) 0.041(4) 0.034(4) -0.001(3) 0.010(4) -0.006(4)
C93 0.038(4) 0.050(5) 0.033(5) -0.001(4) 0.004(4) 0.000(4)
C94 0.113(8) 0.034(4) 0.013(4) 0.013(3) -0.011(4) -0.004(5)
C95 0.161(12) 0.033(5) 0.047(6) 0.027(4) 0.013(7) -0.004(6)
C97 0.071(6) 0.042(5) 0.048(6) 0.003(4) 0.004(5) 0.012(4)
O10 0.195(9) 0.073(5) 0.056(5) 0.012(4) 0.011(5) 0.082(6)
C99 0.025(4) 0.031(4) 0.039(4) 0.012(3) 0.015(3) 0.014(3)
C100 0.058(6) 0.019(4) 0.066(6) -0.006(4) 0.021(5) 0.004(4)
C101 0.011(3) 0.047(4) 0.039(4) 0.012(3) -0.002(3) 0.002(3)
C102 0.083(7) 0.037(5) 0.042(5) 0.015(4) -0.003(5) 0.005(5)
C103 0.121(11) 0.111(10) 0.041(6) 0.019(6) -0.011(6) -0.042(8)
C104 0.046(5) 0.033(4) 0.080(7) -0.002(4) 0.032(5) -0.003(4)
C105 0.061(5) 0.054(5) 0.019(4) 0.008(4) 0.010(4) 0.020(4)
C108 0.046(5) 0.034(4) 0.040(5) 0.016(3) 0.024(4) 0.021(3)
C109 0.102(8) 0.051(6) 0.064(7) 0.034(5) -0.030(6) -0.007(6)
C111 0.093(8) 0.098(8) 0.075(8) 0.025(6) 0.035(6) 0.080(7)
F3 0.190(10) 0.090(6) 0.170(9) 0.024(6) -0.067(7) -0.014(6)
C114 0.043(5) 0.092(7) 0.018(4) 0.028(4) 0.005(3) 0.015(5)
C115 0.156(12) 0.041(5) 0.042(6) 0.004(4) 0.005(7) -0.015(6)
O24 0.152(7) 0.051(4) 0.026(3) 0.002(3) 0.030(4) 0.044(4)
C117 0.067(6) 0.045(5) 0.052(5) 0.021(4) 0.034(5) 0.022(4)
C118 0.120(10) 0.045(6) 0.068(7) -0.002(5) -0.026(7) 0.002(6)
C119 0.063(6) 0.066(6) 0.051(6) 0.026(5) 0.029(5) 0.037(5)
C120 0.079(8) 0.075(8) 0.146(12) -0.022(7) 0.074(8) -0.017(6)
C123 0.067(7) 0.082(8) 0.064(7) 0.010(6) 0.003(6) 0.014(6)
C125 0.089(8) 0.041(5) 0.092(8) 0.028(5) -0.030(6) 0.008(5)
F11 0.325(16) 0.176(9) 0.072(6) 0.021(6) 0.059(8) 0.061(10)
N2 0.042(5) 0.068(5) 0.092(7) -0.007(5) 0.009(5) -0.006(4)
C132 0.130(11) 0.077(8) 0.054(7) -0.016(6) 0.022(7) -0.003(7)
F17 0.147(7) 0.090(5) 0.126(7) 0.022(5) 0.017(6) -0.022(5)
C134 0.122(9) 0.041(5) 0.027(5) 0.010(4) 0.011(5) 0.030(5)
C137 0.080(7) 0.075(7) 0.043(6) 0.012(5) 0.016(5) 0.019(6)
C139 0.097(8) 0.031(5) 0.064(6) 0.010(4) -0.003(6) -0.016(5)
C140 0.035(5) 0.074(6) 0.062(6) -0.021(5) 0.021(4) -0.017(4)
C142 0.178(14) 0.057(7) 0.059(7) 0.023(5) 0.036(8) 0.046(8)
C143 0.089(8) 0.058(6) 0.051(6) 0.016(5) 0.013(6) 0.012(6)
C144 0.039(5) 0.101(8) 0.070(7) 0.046(6) -0.008(5) 0.029(5)
F2 0.165(10) 0.165(10) 0.271(14) -0.084(9) 0.057(10) -0.006(8)
C146 0.158(13) 0.078(8) 0.039(6) 0.016(5) -0.020(7) 0.031(8)
N1 0.078(6) 0.056(5) 0.076(6) 0.004(4) 0.062(5) 0.009(4)
C148 0.076(6) 0.030(4) 0.094(7) 0.020(4) 0.069(6) 0.000(4)
C149 0.053(5) 0.050(5) 0.034(5) 0.001(4) 0.005(4) 0.006(4)
C150 0.074(7) 0.058(6) 0.048(6) 0.028(5) 0.022(5) 0.016(5)
C151 0.104(9) 0.069(7) 0.059(7) 0.014(6) -0.014(6) 0.019(6)
F10 0.130(7) 0.126(6) 0.105(6) 0.020(5) -0.031(5) 0.000(5)
C153 0.042(5) 0.109(8) 0.048(6) -0.010(5) 0.021(4) 0.022(5)
C156 0.101(9) 0.072(7) 0.055(7) -0.002(5) 0.033(6) 0.011(6)
F9 0.211(11) 0.138(7) 0.202(10) -0.058(7) 0.097(9) -0.113(8)
C158 0.109(10) 0.156(12) 0.054(7) 0.041(7) 0.037(7) 0.105(9)
C165 0.055(9) 0.145(15) 0.21(2) -0.028(13) 0.028(11) -0.026(9)
F1 0.62(4) 0.200(13) 0.131(11) -0.019(9) -0.109(17) 0.22(2)
C164 0.078(9) 0.077(8) 0.146(13) 0.012(8) -0.005(8) -0.021(7)
C168 0.149(12) 0.060(6) 0.055(7) 0.031(5) 0.038(7) -0.001(7)
C169 0.130(12) 0.090(9) 0.071(8) 0.039(7) 0.026(8) 0.012(8)
C172 0.048(5) 0.096(8) 0.052(6) 0.019(5) 0.013(5) 0.027(5)
F8 0.157(10) 0.187(11) 0.41(2) 0.052(12) -0.159(13) -0.067(9)
C176 0.068(7) 0.072(7) 0.113(10) 0.005(6) 0.007(7) -0.037(6)
C177 0.060(5) 0.034(4) 0.028(4) 0.011(3) 0.006(4) 0.005(4)
C178 0.066(7) 0.068(7) 0.086(8) 0.033(6) -0.007(6) -0.002(6)
C180 0.043(5) 0.064(6) 0.028(4) -0.015(4) 0.005(4) 0.023(4)
C183 0.095(8) 0.070(7) 0.058(6) 0.019(5) 0.026(6) 0.042(6)
C185 0.073(8) 0.143(11) 0.033(6) 0.035(6) -0.012(5) -0.003(7)
F7 0.123(8) 0.118(7) 0.340(18) -0.020(9) 0.026(10) -0.029(6)
F15 0.134(7) 0.068(5) 0.185(9) -0.030(5) 0.040(6) -0.019(4)
C192 0.064(7) 0.036(5) 0.116(10) -0.011(5) 0.001(6) -0.004(5)
F14 0.251(15) 0.109(8) 0.243(15) -0.010(8) -0.055(13) -0.015(8)
F13 0.162(10) 0.193(11) 0.345(18) 0.093(11) 0.167(12) -0.020(8)
C200 0.176(15) 0.087(9) 0.072(9) 0.031(7) 0.009(9) 0.039(10)
C214 0.081(8) 0.076(8) 0.130(12) 0.042(8) 0.050(8) 0.055(7)
C215 0.070(7) 0.125(10) 0.031(5) 0.008(6) -0.015(5) 0.012(7)
C225 0.045(5) 0.046(5) 0.055(6) 0.028(4) -0.012(4) -0.009(4)
C238 0.31(2) 0.065(8) 0.080(10) -0.010(7) -0.107(13) 0.077(12)
C247 0.065(10) 0.166(18) 0.31(3) 0.043(18) 0.088(14) -0.029(10)
C259 0.089(7) 0.030(4) 0.050(6) -0.008(4) 0.017(5) 0.030(5)
C269 0.27(4) 0.30(4) 0.47(6) -0.01(4) 0.26(4) -0.08(3)
F4 0.157(11) 0.221(14) 0.48(3) -0.052(15) 0.192(16) -0.070(10)
P4 0.101(3) 0.124(3) 0.110(3) 0.011(3) 0.011(2) 0.040(3)
P5 0.212(6) 0.047(2) 0.080(3) 0.001(2) 0.109(4) -0.011(3)
F25 0.231(9) 0.053(4) 0.134(6) 0.016(4) 0.137(7) 0.027(5)
F26 0.255(9) 0.048(3) 0.072(4) 0.010(3) 0.111(5) 0.020(4)
F27 0.222(10) 0.069(4) 0.108(6) 0.004(4) 0.106(6) 0.038(5)
F22 0.61(3) 0.42(2) 0.084(7) -0.028(9) 0.107(12) -0.41(2)
F21 0.332(16) 0.231(11) 0.053(5) -0.005(6) -0.041(7) -0.083(11)
F20 0.160(9) 0.146(8) 0.272(13) 0.081(8) -0.109(9) 0.044(7)
F19 0.106(7) 0.314(13) 0.163(9) 0.163(9) 0.024(6) -0.033(8)
P6 0.110(3) 0.099(3) 0.143(5) 0.031(3) -0.010(3) -0.021(3)
P7 0.110(4) 0.099(3) 0.174(5) 0.023(3) -0.001(3) -0.007(3)
P8 0.163(5) 0.138(5) 0.144(5) 0.032(4) 0.006(4) -0.015(4)
F3A 0.070(4) 0.159(7) 0.041(4) 0.011(4) -0.005(3) -0.045(4)
F2A 0.109(6) 0.070(5) 0.215(10) 0.021(5) -0.005(6) -0.029(4)
F9A 0.311(19) 0.197(13) 0.288(17) 0.149(12) 0.082(15) -0.038(12)
F8A 0.099(7) 0.125(7) 0.399(18) 0.124(9) -0.086(9) -0.040(6)
F1A 0.196(10) 0.118(7) 0.202(11) 0.036(7) 0.026(8) 0.091(7)
F7A 0.179(13) 0.249(15) 0.36(2) 0.055(14) -0.120(13) -0.079(11)
F18 0.316(19) 0.149(10) 0.324(19) 0.015(11) -0.170(16) -0.054(11)
C1B 0.090(9) 0.141(11) 0.062(8) -0.036(7) 0.006(7) -0.045(8)
C2A 0.149(14) 0.101(11) 0.098(11) 0.013(8) 0.027(10) 0.011(10)
C1A 0.110(10) 0.125(11) 0.097(10) 0.029(8) 0.007(8) 0.083(9)
F5B 0.197(13) 0.258(15) 0.45(2) 0.223(16) -0.148(15) -0.133(11)
O20 0.105(8) 0.113(8) 0.274(16) 0.023(9) 0.117(10) 0.065(7)
F4B 0.36(2) 0.144(11) 0.39(2) -0.073(12) 0.045(18) -0.009(12)
F24 0.119(7) 0.356(15) 0.055(5) -0.018(7) -0.021(5) -0.050(8)
F4A 0.240(15) 0.074(7) 0.45(2) 0.065(10) -0.227(16) -0.039(8)
F12 0.37(2) 0.317(17) 0.160(11) 0.111(11) 0.148(13) 0.014(15)
F3B 0.246(17) 0.201(14) 0.43(3) 0.146(16) -0.124(18) -0.047(12)
F2B 0.264(15) 0.322(18) 0.186(12) 0.080(12) -0.151(12) 0.020(13)
F1B 0.115(9) 0.54(3) 0.228(15) 0.069(17) 0.060(10) -0.084(13)
F5A 0.261(17) 0.56(3) 0.171(13) 0.206(17) 0.061(12) 0.156(19)
F6 0.53(3) 0.127(9) 0.38(2) -0.040(11) -0.37(2) 0.039(13)
C1C 0.46(4) 0.27(2) 0.059(10) -0.051(13) -0.061(16) 0.28(3)
F16 0.53(3) 0.238(13) 0.157(10) 0.121(9) 0.240(15) 0.197(16)
F5 0.35(2) 0.36(2) 0.178(14) 0.096(14) 0.210(16) 0.122(18)
F12A 0.217(18) 0.58(3) 0.193(14) 0.236(19) 0.046(13) 0.161(19)
F11A 0.264(16) 0.074(7) 0.51(3) -0.061(11) -0.119(18) 0.066(8)
F6A 0.215(17) 0.148(12) 0.82(5) -0.048(19) 0.10(2) -0.128(13)
F10A 0.296(18) 0.128(9) 0.35(2) -0.050(11) -0.022(16) 0.062(11)

loop_
_atom_type_symbol
_atom_type_description
_atom_type_scat_dispersion_real
_atom_type_scat_dispersion_imag
_atom_type_scat_source
C C 0.0033 0.0016 'International Tables Vol C Tables 4.2.6.8 and 6.1.1.4'
H H 0.0000 0.0000 'International Tables Vol C Tables 4.2.6.8 and 6.1.1.4'
N N 0.0061 0.0033 'International Tables Vol C Tables 4.2.6.8 and 6.1.1.4'
O O 0.0106 0.0060 'International Tables Vol C Tables 4.2.6.8 and 6.1.1.4'
F F 0.0171 0.0103 'International Tables Vol C Tables 4.2.6.8 and 6.1.1.4'
P P 0.1023 0.0942 'International Tables Vol C Tables 4.2.6.8 and 6.1.1.4'

loop_
_geom_angle_atom_site_label_1
_geom_angle_atom_site_label_2
_geom_angle_atom_site_label_3
_geom_angle
_geom_angle_site_symmetry_1
_geom_angle_site_symmetry_3
F4 P1 F5 155.6(13) . .
F4 P1 F6 106.8(15) . .
F5 P1 F6 97.4(14) . .
F4 P1 F3 86.3(8) . .
F5 P1 F3 90.8(8) . .
F6 P1 F3 87.9(6) . .
F4 P1 F1 84.0(13) . .
F5 P1 F1 71.8(11) . .
F6 P1 F1 169.1(17) . .
F3 P1 F1 91.3(6) . .
F4 P1 F2 94.2(8) . .
F5 P1 F2 89.4(8) . .
F6 P1 F2 90.2(7) . .
F3 P1 F2 178.1(7) . .
F1 P1 F2 90.5(7) . .
C78 O6 C99 119.8(6) . .
F11 P2 F8 97.3(9) . .
F11 P2 F12 172.8(9) . .
F8 P2 F12 89.9(9) . .
F11 P2 F7 85.6(8) . .
F8 P2 F7 177.1(10) . .
F12 P2 F7 87.3(8) . .
F11 P2 F10 89.7(5) . .
F8 P2 F10 88.9(6) . .
F12 P2 F10 90.2(6) . .
F7 P2 F10 91.6(5) . .
F11 P2 F9 91.0(6) . .
F8 P2 F9 94.9(6) . .
F12 P2 F9 88.5(7) . .
F7 P2 F9 84.6(6) . .
F10 P2 F9 176.0(5) . .
C31 O1 C88 116.5(6) . .
F18 P3 F16 110.2(13) . .
F18 P3 F13 96.0(11) . .
F16 P3 F13 153.7(12) . .
F18 P3 F15 86.9(6) . .
F16 P3 F15 90.0(6) . .
F13 P3 F15 94.1(6) . .
F18 P3 F14 169.2(9) . .
F16 P3 F14 75.5(9) . .
F13 P3 F14 79.1(8) . .
F15 P3 F14 83.8(5) . .
F18 P3 F17 95.0(7) . .
F16 P3 F17 89.9(6) . .
F13 P3 F17 85.1(5) . .
F15 P3 F17 178.0(5) . .
F14 P3 F17 94.2(5) . .
C63 O19 C118 118.1(7) . .
C46 O8 C76 116.5(6) . .
C109 O21 C48 120.8(7) . .
C94 O26 C115 118.3(7) . .
C151 O13 C82 116.0(8) . .
C61 C8 C66 122.1(7) . .
C61 C8 C60 114.5(6) . .
C66 C8 C60 123.3(6) . .
C149 O7 C104 111.7(6) . .
C90 O11 C158 117.7(7) . .
C43 O30 C153 116.9(6) . .
C95 O27 C143 109.1(7) . .
C105 O3 C117 114.8(6) . .
C80 O15 C91 120.6(7) . .
C90 C15 C57 120.8(8) . .
C90 C15 O16 125.5(10) . .
C57 C15 O16 113.2(8) . .
C33 C16 C74 116.4(8) . .
C33 C16 H16 121.8 . .
C74 C16 H16 121.8 . .
C67 C17 C18 121.8(9) . .
C67 C17 C54 123.3(8) . .
C18 C17 C54 114.7(7) . .
C102 C18 C17 118.1(8) . .
C102 C18 C65 127.5(8) . .
C17 C18 C65 114.4(8) . .
C137 O22 C97 111.8(7) . .
C172 O28 C103 112.9(8) . .
C142 O14 C156 111.4(8) . .
C56 C22 C24 118.5(8) . .
C56 C22 C65 126.3(8) . .
C24 C22 C65 115.2(7) . .
C90 C23 C35 117.7(8) . .
C90 C23 H23 121.1 . .
C35 C23 H23 121.1 . .
C52 C24 C22 121.7(7) . .
C52 C24 C54 125.8(7) . .
C22 C24 C54 112.4(7) . .
C53 O4 C2D 116.4(8) . .
C178 O9 C71 114.3(7) . .
C72 C27 C58 117.4(8) . .
C72 C27 H27 121.3 . .
C58 C27 H27 121.3 . .
C2C O16 C15 121.0(9) . .
C215 O12 C111 115.1(9) . .
C50 C31 C53 121.0(7) . .
C50 C31 O1 122.0(7) . .
C53 C31 O1 116.8(7) . .
C89 C32 C42 119.7(7) . .
C89 C32 C84 128.5(7) . .
C42 C32 C84 111.8(6) . .
C62 C33 C16 122.5(8) . .
C62 C33 C84 114.0(7) . .
C16 C33 C84 123.4(8) . .
C120 O29 C168 111.9(8) . .
C37 C35 C23 122.2(8) . .
C37 C35 C54 115.3(7) . .
C23 C35 C54 122.5(7) . .
C148 O2 C140 110.9(6) . .
C57 C37 C35 116.9(9) . .
C57 C37 C65 130.0(8) . .
C35 C37 C65 113.0(8) . .
C93 O25 C1A 123.8(8) . .
C50 C39 C45 122.8(7) . .
C50 C39 C51 127.0(7) . .
C45 C39 C51 110.1(6) . .
C73 C40 C63 119.6(8) . .
C73 C40 H40 120.2 . .
C63 C40 H40 120.2 . .
C146 O18 C169 115.6(10) . .
C68 C42 C32 118.7(7) . .
C68 C42 C79 125.4(7) . .
C32 C42 C79 115.5(6) . .
C89 C43 O30 124.5(7) . .
C89 C43 C93 121.4(7) . .
O30 C43 C93 113.9(7) . .
C62 C44 C119 121.3(9) . .
C62 C44 H44 119.4 . .
C119 C44 H44 119.4 . .
C101 C45 C39 116.7(6) . .
C101 C45 C60 126.6(7) . .
C39 C45 C60 116.6(6) . .
C69 C46 O8 125.2(7) . .
C69 C46 C78 122.4(7) . .
O8 C46 C78 112.3(6) . .
C60 C47 H47A 109.5 . .
C60 C47 H47C 109.5 . .
H47A C47 H47C 109.5 . .
C60 C47 H47B 109.5 . .
H47A C47 H47B 109.5 . .
H47C C47 H47B 109.5 . .
C94 C48 C52 121.6(9) . .
C94 C48 O21 115.8(8) . .
C52 C48 O21 122.6(9) . .
C39 C50 C31 120.4(7) . .
C39 C50 H50 119.8 . .
C31 C50 H50 119.8 . .
C96 C51 C55 113.9(6) . .
C96 C51 C61 114.8(6) . .
C55 C51 C61 102.9(6) . .
C96 C51 C39 113.6(7) . .
C55 C51 C39 106.8(6) . .
C61 C51 C39 103.8(5) . .
C24 C52 C48 118.7(9) . .
C24 C52 H52 120.7 . .
C48 C52 H52 120.7 . .
O4 C53 C31 125.5(6) . .
O4 C53 C101 115.4(6) . .
C31 C53 C101 118.9(7) . .
C17 C54 C81 117.1(7) . .
C17 C54 C24 104.9(7) . .
C81 C54 C24 113.0(7) . .
C17 C54 C35 102.8(6) . .
C81 C54 C35 114.5(7) . .
C24 C54 C35 102.9(6) . .
C58 C55 C92 117.0(7) . .
C58 C55 C51 115.8(6) . .
C92 C55 C51 127.1(7) . .
C22 C56 C94 117.4(8) . .
C22 C56 H56 121.3 . .
C94 C56 H56 121.3 . .
C37 C57 C15 121.1(8) . .
C37 C57 H57 119.4 . .
C15 C57 H57 119.4 . .
C27 C58 C55 122.7(7) . .
C27 C58 C60 125.1(7) . .
C55 C58 C60 112.2(6) . .
C183 O23 C134 110.8(6) . .
C8 C60 C45 104.0(6) . .
C8 C60 C47 114.8(6) . .
C45 C60 C47 112.4(6) . .
C8 C60 C58 104.6(6) . .
C45 C60 C58 105.7(5) . .
C47 C60 C58 114.3(6) . .
C8 C61 C69 121.1(6) . .
C8 C61 C51 114.5(6) . .
C69 C61 C51 124.4(6) . .
C44 C62 C33 119.7(8) . .
C44 C62 C79 125.3(7) . .
C33 C62 C79 115.0(7) . .
O19 C63 C91 114.7(7) . .
O19 C63 C40 125.1(8) . .
C91 C63 C40 120.2(8) . .
C85 C64 C67 119.2(9) . .
C85 C64 H64 120.4 . .
C67 C64 H64 120.4 . .
C18 C65 C139 113.3(8) . .
C18 C65 C22 104.1(7) . .
C139 C65 C22 113.4(7) . .
C18 C65 C37 105.9(6) . .
C139 C65 C37 113.5(8) . .
C22 C65 C37 105.8(8) . .
C8 C66 C78 116.9(7) . .
C8 C66 H66 121.5 . .
C78 C66 H66 121.5 . .
C17 C67 C64 118.2(9) . .
C17 C67 H67 120.9 . .
C64 C67 H67 120.9 . .
C42 C68 C93 122.2(8) . .
C42 C68 H68 118.9 . .
C93 C68 H68 118.9 . .
C46 C69 C61 118.6(7) . .
C46 C69 H69 120.7 . .
C61 C69 H69 120.7 . .
C79 C70 H70A 109.5 . .
C79 C70 H70C 109.5 . .
H70A C70 H70C 109.5 . .
C79 C70 H70B 109.5 . .
H70A C70 H70B 109.5 . .
H70C C70 H70B 109.5 . .
O9 C71 C76 113.2(7) . .
O9 C71 H71B 108.9 . .
C76 C71 H71B 108.9 . .
O9 C71 H71A 108.9 . .
C76 C71 H71A 108.9 . .
H71B C71 H71A 107.8 . .
C27 C72 C100 121.9(8) . .
C27 C72 H72 119.1 . .
C100 C72 H72 119.1 . .
C40 C73 C108 120.2(7) . .
C40 C73 C84 127.3(7) . .
C108 C73 C84 112.3(7) . .
C119 C74 C16 122.1(8) . .
C119 C74 H74 119.0 . .
C16 C74 H74 118.9 . .
C238 O17 C200 115.9(10) . .
O8 C76 C71 106.4(6) . .
O8 C76 H76B 110.5 . .
C71 C76 H76B 110.5 . .
O8 C76 H76A 110.4 . .
C71 C76 H76A 110.4 . .
H76B C76 H76A 108.6 . .
C84 C77 H77C 109.5 . .
C84 C77 H77B 109.5 . .
H77C C77 H77B 109.5 . .
C84 C77 H77A 109.5 . .
H77C C77 H77A 109.5 . .
H77B C77 H77A 109.5 . .
O6 C78 C46 117.4(7) . .
O6 C78 C66 123.7(7) . .
C46 C78 C66 118.8(6) . .
C42 C79 C70 113.8(6) . .
C42 C79 C108 107.4(6) . .
C70 C79 C108 117.4(6) . .
C42 C79 C62 101.5(6) . .
C70 C79 C62 114.5(6) . .
C108 C79 C62 100.3(5) . .
O15 C80 C156 113.1(10) . .
O15 C80 H80 123.4 . .
C156 C80 H80 123.4 . .
C54 C81 H81B 109.5 . .
C54 C81 H81C 109.5 . .
H81B C81 H81C 109.5 . .
C54 C81 H81A 109.5 . .
H81B C81 H81A 109.5 . .
H81C C81 H81A 109.5 . .
O13 C82 C111 113.2(8) . .
O13 C82 H82 123.4 . .
C111 C82 H82 123.4 . .
C91 C83 C108 120.8(8) . .
C91 C83 H83 119.6 . .
C108 C83 H83 119.6 . .
C32 C84 C33 105.9(6) . .
C32 C84 C77 113.6(6) . .
C33 C84 C77 114.3(6) . .
C32 C84 C73 105.1(6) . .
C33 C84 C73 105.5(5) . .
C77 C84 C73 111.7(6) . .
C102 C85 C64 121.0(9) . .
C102 C85 H85 119.5 . .
C64 C85 H85 119.5 . .
C126 C86 C202 117.2(13) . .
C126 C86 C155 133.5(14) . .
C202 C86 C155 109.4(12) . .
O1 C88 C140 106.3(7) . .
O1 C88 H88A 110.5 . .
C140 C88 H88A 110.5 . .
O1 C88 H88B 110.5 . .
C140 C88 H88B 110.5 . .
H88A C88 H88B 108.7 . .
C32 C89 C43 120.9(7) . .
C32 C89 H89 119.6 . .
C43 C89 H89 119.6 . .
C15 C90 O11 116.8(8) . .
C15 C90 C23 120.3(9) . .
O11 C90 C23 122.8(8) . .
C83 C91 C63 120.7(8) . .
C83 C91 O15 123.3(8) . .
C63 C91 O15 116.1(8) . .
C100 C92 C55 121.4(7) . .
C100 C92 H92 119.3 . .
C55 C92 H92 119.3 . .
O25 C93 C68 121.2(7) . .
O25 C93 C43 121.7(7) . .
C68 C93 C43 116.9(7) . .
C48 C94 O26 115.8(7) . .
C48 C94 C56 121.5(8) . .
O26 C94 C56 122.3(8) . .
O27 C95 C115 106.4(9) . .
O27 C95 H95B 110.4 . .
C115 C95 H95B 110.4 . .
O27 C95 H95A 110.5 . .
C115 C95 H95A 110.4 . .
H95B C95 H95A 108.6 . .
C51 C96 H96B 109.5 . .
C51 C96 H96C 109.5 . .
H96B C96 H96C 109.5 . .
C51 C96 H96A 109.5 . .
H96B C96 H96A 109.5 . .
H96C C96 H96A 109.5 . .
C109 C97 O22 108.2(7) . .
C109 C97 H97A 110.1 . .
O22 C97 H97A 110.1 . .
C109 C97 H97B 110.1 . .
O22 C97 H97B 110.1 . .
H97A C97 H97B 108.4 . .
C132 O10 C181 112.7(10) . .
O6 C99 C104 109.7(6) . .
O6 C99 H99A 109.7 . .
C104 C99 H99A 109.7 . .
O6 C99 H99B 109.7 . .
C104 C99 H99B 109.7 . .
H99A C99 H99B 108.2 . .
C92 C100 C72 119.6(7) . .
C92 C100 H10D 120.2 . .
C72 C100 H10D 120.2 . .
C45 C101 C53 120.0(6) . .
C45 C101 H10E 120.0 . .
C53 C101 H10E 120.0 . .
C85 C102 C18 121.6(9) . .
C85 C102 H10 119.2 . .
C18 C102 H10 119.2 . .
O28 C103 C143 109.5(9) . .
O28 C103 H10B 109.8 . .
C143 C103 H10B 109.8 . .
O28 C103 H10A 109.8 . .
C143 C103 H10A 109.8 . .
H10B C103 H10A 108.2 . .
O7 C104 C99 108.8(6) . .
O7 C104 H10G 109.9 . .
C99 C104 H10G 109.9 . .
O7 C104 H10F 109.9 . .
C99 C104 H10F 109.9 . .
H10G C104 H10F 108.3 . .
O3 C105 C149 110.0(7) . 2_566
O3 C105 H10H 109.7 . .
C149 C105 H10H 109.7 2_566 .
O3 C105 H10I 109.7 . .
C149 C105 H10I 109.6 2_566 .
H10H C105 H10I 108.2 . .
C286 N6 C287 110.2(18) . .
C286 N6 C241 121.8(17) . .
C287 N6 C241 128.0(16) . .
C73 C108 C83 118.3(7) . .
C73 C108 C79 116.3(6) . .
C83 C108 C79 124.8(7) . .
O21 C109 C97 111.5(8) . .
O21 C109 H10C 124.3 . .
C97 C109 H10C 124.3 . .
C82 C111 O12 108.7(10) . .
C82 C111 H11B 110.0 . .
O12 C111 H11B 110.0 . .
C82 C111 H11A 109.9 . .
O12 C111 H11A 109.9 . .
H11B C111 H11A 108.3 . .
C225 C114 C259 119.9(8) . .
C225 C114 C177 123.3(7) . .
C259 C114 C177 116.3(7) . .
O26 C115 C95 104.8(9) . .
O26 C115 H11D 110.8 . .
C95 C115 H11D 110.8 . .
O26 C115 H11C 110.8 . .
C95 C115 H11C 110.8 . .
H11D C115 H11C 108.9 . .
C214 O24 C2A 116.2(8) . .
O3 C117 C148 113.1(8) . .
O3 C117 H11H 109.0 . .
C148 C117 H11H 109.0 . .
O3 C117 H11G 109.0 . .
C148 C117 H11G 109.0 . .
H11H C117 H11G 107.8 . .
O19 C118 C146 109.3(9) . .
O19 C118 H11F 109.8 . .
C146 C118 H11F 109.8 . .
O19 C118 H11E 109.8 . .
C146 C118 H11E 109.8 . .
H11F C118 H11E 108.3 . .
C74 C119 C44 118.0(8) . .
C74 C119 H11 121.0 . .
C44 C119 H11 121.0 . .
O29 C120 C153 108.7(9) . .
O29 C120 H12 125.7 . .
C153 C120 H12 125.7 . .
N4 C121 C136 114.0(13) . .
C121 N4 C195 128.5(13) . .
C121 N4 C166 116.7(12) . .
C195 N4 C166 113.0(12) . .
N2 C123 C125 114.3(10) . .
C224 C124 C400 88.9(12) . .
C177 C125 C123 124.6(9) . .
C86 C126 C170 142.0(16) . .
C86 C126 C184 113.2(13) . .
C170 C126 C184 104.6(14) . .
C123 N2 C144 122.5(9) . .
C123 N2 C176 116.2(9) . .
C144 N2 C176 120.3(9) . .
O10 C132 C178 108.9(9) . .
O10 C132 H13I 109.9 . .
C178 C132 H13I 109.9 . .
O10 C132 H13H 109.9 . .
C178 C132 H13H 109.9 . .
H13I C132 H13H 108.3 . .
O23 C134 C137 108.3(6) . .
O23 C134 H13B 110.1 . .
C137 C134 H13B 110.0 . .
O23 C134 H13A 110.0 . .
C137 C134 H13A 110.0 . .
H13B C134 H13A 108.4 . .
C121 C136 C206 122.8(15) . .
O22 C137 C134 105.8(8) . .
O22 C137 H13D 110.6 . .
C134 C137 H13D 110.6 . .
O22 C137 H13C 110.6 . .
C134 C137 H13C 110.6 . .
H13D C137 H13C 108.7 . .
C1D O5 C282 108.6(12) . .
C65 C139 H13E 109.5 . .
C65 C139 H13G 109.5 . .
H13E C139 H13G 109.5 . .
C65 C139 H13F 109.4 . .
H13E C139 H13F 109.5 . .
H13G C139 H13F 109.5 . .
O2 C140 C88 110.6(7) . .
O2 C140 H14F 109.5 . .
C88 C140 H14F 109.5 . .
O2 C140 H14E 109.5 . .
C88 C140 H14E 109.5 . .
H14F C140 H14E 108.1 . .
O14 C142 C151 107.4(10) . .
O14 C142 H14 126.3 . .
C151 C142 H14 126.3 . .
O27 C143 C103 107.9(8) . .
O27 C143 H14A 110.1 . .
C103 C143 H14A 110.1 . .
O27 C143 H14B 110.1 . .
C103 C143 H14B 110.1 . .
H14A C143 H14B 108.4 . .
C150 C144 N2 119.7(8) . .
O18 C146 C118 114.4(9) . .
O18 C146 H14D 108.6 . .
C118 C146 H14D 108.6 . .
O18 C146 H14C 108.7 . .
C118 C146 H14C 108.7 . .
H14D C146 H14C 107.6 . .
C180 N1 C185 123.7(9) . .
C180 N1 C1B 119.0(10) . .
C185 N1 C1B 117.2(10) . .
O2 C148 C117 108.7(6) . .
O2 C148 H14G 125.7 . .
C117 C148 H14G 125.7 . .
O7 C149 C105 108.3(6) . 2_566
O7 C149 H14H 110.0 . .
C105 C149 H14H 110.0 2_566 .
O7 C149 H14I 110.0 . .
C105 C149 H14I 110.0 2_566 .
H14H C149 H14I 108.4 . .
C144 C150 C177 118.1(8) . .
O13 C151 C142 113.9(10) . .
O13 C151 H15 123.0 . .
C142 C151 H15 123.0 . .
O30 C153 C120 106.3(9) . .
O30 C153 H15A 110.5 . .
C120 C153 H15A 110.5 . .
O30 C153 H15B 110.5 . .
C120 C153 H15B 110.5 . .
H15A C153 H15B 108.7 . .
C287 C155 C86 127.4(14) . .
C80 C156 O14 108.2(9) . .
C80 C156 H15C 110.1 . .
O14 C156 H15C 110.1 . .
C80 C156 H15D 110.1 . .
O14 C156 H15D 110.0 . .
H15C C156 H15D 108.4 . .
O11 C158 C215 110.0(8) . .
O11 C158 H15E 109.7 . .
C215 C158 H15E 109.7 . .
O11 C158 H15F 109.6 . .
C215 C158 H15F 109.6 . .
H15E C158 H15F 108.2 . .
N5 C159 C170 93.3(16) . .
O20 C165 C238 106.1(14) . .
O20 C165 H16A 126.9 . .
C238 C165 H16A 126.9 . .
P1 F1 F5 50.2(7) . .
C256 C400 C206 149.9(19) . .
C256 C400 C124 108.3(15) . .
C206 C400 C124 101.8(14) . .
O29 C168 C172 111.3(8) . .
O29 C168 H16B 109.4 . .
C172 C168 H16B 109.4 . .
O29 C168 H16C 109.4 . .
C172 C168 H16C 109.4 . .
H16B C168 H16C 108.0 . .
C200 C169 O18 120.0(12) . .
C200 C169 H16E 107.3 . .
O18 C169 H16E 107.3 . .
C200 C169 H16D 107.3 . .
O18 C169 H16D 107.3 . .
H16E C169 H16D 106.9 . .
C126 C170 C159 147.0(19) . .
C168 C172 O28 110.6(8) . .
C168 C172 H17B 109.5 . .
O28 C172 H17B 109.5 . .
C168 C172 H17A 109.5 . .
O28 C172 H17A 109.5 . .
H17B C172 H17A 108.1 . .
N2 C176 C247 107.2(10) . .
C125 C177 C150 120.1(8) . .
C125 C177 C114 123.5(8) . .
C150 C177 C114 116.4(7) . .
O9 C178 C132 108.3(9) . .
O9 C178 H17 125.9 . .
C132 C178 H17 125.9 . .
N1 C180 C259 121.3(8) . .
O10 C181 C282 113.3(13) . .
O10 C181 H18C 108.9 . .
C282 C181 H18C 108.9 . .
O10 C181 H18D 108.9 . .
C282 C181 H18D 108.9 . .
H18C C181 H18D 107.7 . .
O23 C183 C214 108.2(7) . .
O23 C183 H18A 110.1 . .
C214 C183 H18A 110.1 . .
O23 C183 H18B 110.0 . .
C214 C183 H18B 110.0 . .
H18A C183 H18B 108.4 . .
C205 C184 C126 101.2(14) . .
C225 C185 N1 115.6(10) . .
C205 N5 C3D 150.3(15) . .
C205 N5 C159 112.4(14) . .
C3D N5 C159 92.2(14) . .
C164 C192 C1B 105.4(10) . .
C224 N3 C207 88.8(13) . .
C224 N3 C271 98.1(17) . .
C207 N3 C271 100.2(16) . .
C237 C195 N4 97.0(13) . .
C169 C200 O17 108.4(10) . .
C169 C200 H20A 110.0 . .
O17 C200 H20A 110.0 . .
C169 C200 H20B 110.0 . .
O17 C200 H20B 110.1 . .
H20A C200 H20B 108.4 . .
C241 C202 C86 119.9(13) . .
N5 C205 C184 153.3(16) . .
C237 C206 C400 149.8(16) . .
C237 C206 C136 100.4(14) . .
C400 C206 C136 108.0(13) . .
O24 C214 C183 110.3(9) . .
O24 C214 H21B 109.6 . .
C183 C214 H21B 109.6 . .
O24 C214 H21A 109.6 . .
C183 C214 H21A 109.6 . .
H21B C214 H21A 108.1 . .
O12 C215 C158 116.3(11) . .
O12 C215 H21 121.9 . .
C158 C215 H21 121.8 . .
C124 C224 N3 173.9(18) . .
C124 C224 C207 126.9(15) . .
N3 C224 C207 47.1(9) . .
C185 C225 C114 123.1(9) . .
C206 C237 C195 153.4(19) . .
O17 C238 C165 109.5(11) . .
O17 C238 H23A 109.8 . .
C165 C238 H23A 109.8 . .
O17 C238 H23B 109.8 . .
C165 C238 H23B 109.8 . .
H23A C238 H23B 108.2 . .
C202 C241 N6 120.8(14) . .
C176 C247 C269 116.2(19) . .
C188 C248 C286 99(2) . .
C400 C256 C207 135.2(15) . .
C180 C259 C114 116.0(8) . .
C450 C271 N3 108(3) . .
C450 C271 C311 47.1(16) . .
N3 C271 C311 89.8(19) . .
O5 C282 C181 102.4(12) . .
O5 C282 H28B 111.3 . .
C181 C282 H28B 111.3 . .
O5 C282 H28A 111.3 . .
C181 C282 H28A 111.2 . .
H28B C282 H28A 109.2 . .
N6 C286 C248 102.8(17) . .
N6 C286 C287 37.0(11) . .
C248 C286 C287 103.6(14) . .
N6 C287 C155 114.3(16) . .
N6 C287 C286 32.9(9) . .
C155 C287 C286 147.1(15) . .
C450 C311 C271 60.5(17) . .
F20 P4 F19 78.1(7) . .
F20 P4 F23 171.4(7) . .
F19 P4 F23 107.1(7) . .
F20 P4 F22 107.9(10) . .
F19 P4 F22 172.9(10) . .
F23 P4 F22 66.5(9) . .
F20 P4 F21 97.4(6) . .
F19 P4 F21 87.9(6) . .
F23 P4 F21 76.2(7) . .
F22 P4 F21 87.5(7) . .
F20 P4 F24 76.7(6) . .
F19 P4 F24 89.6(6) . .
F23 P4 F24 109.8(6) . .
F22 P4 F24 95.5(7) . .
F21 P4 F24 174.0(7) . .
F27 P5 F27 180.000(2) . 2_566
F27 P5 F26 84.7(4) . .
F27 P5 F26 95.3(4) 2_566 .
F27 P5 F26 95.3(4) . 2_566
F27 P5 F26 84.7(4) 2_566 2_566
F26 P5 F26 180.0(4) . 2_566
F27 P5 F25 85.8(4) . .
F27 P5 F25 94.2(4) 2_566 .
F26 P5 F25 90.8(3) . .
F26 P5 F25 89.2(3) 2_566 .
F27 P5 F25 94.2(4) . 2_566
F27 P5 F25 85.8(4) 2_566 2_566
F26 P5 F25 89.2(3) . 2_566
F26 P5 F25 90.8(3) 2_566 2_566
F25 P5 F25 180.0(4) . 2_566
P4 F23 F22 56.9(7) . .
P4 F22 F23 56.6(5) . .
F6A P6 F3A 85.8(14) . .
F6A P6 F4A 68.5(9) . .
F3A P6 F4A 90.7(10) . .
F6A P6 F2A 158.0(15) . .
F3A P6 F2A 80.4(5) . .
F4A P6 F2A 94.5(7) . .
F6A P6 F1A 94.3(11) . .
F3A P6 F1A 72.7(6) . .
F4A P6 F1A 157.3(11) . .
F2A P6 F1A 97.8(6) . .
F6A P6 F5A 116.1(16) . .
F3A P6 F5A 149.0(10) . .
F4A P6 F5A 117.0(13) . .
F2A P6 F5A 83.6(8) . .
F1A P6 F5A 83.4(9) . .
F10A P7 F11A 168.9(10) . .
F10A P7 F8A 72.9(7) . .
F11A P7 F8A 96.5(7) . .
F10A P7 F12A 87.3(10) . .
F11A P7 F12A 97.6(14) . .
F8A P7 F12A 98.2(9) . .
F10A P7 F9A 95.9(10) . .
F11A P7 F9A 79.4(10) . .
F8A P7 F9A 83.4(8) . .
F12A P7 F9A 176.8(10) . .
F10A P7 F7A 103.5(8) . .
F11A P7 F7A 86.2(8) . .
F8A P7 F7A 168.1(10) . .
F12A P7 F7A 92.9(12) . .
F9A P7 F7A 85.8(9) . .
F10A P7 F12A 124.7(10) . 2_666
F11A P7 F12A 64.1(10) . 2_666
F8A P7 F12A 126.8(10) . 2_666
F12A P7 F12A 43.6(7) . 2_666
F9A P7 F12A 133.3(8) . 2_666
F7A P7 F12A 64.8(8) . 2_666
F2B P8 F5B 166.2(11) . .
F2B P8 F1B 89.2(10) . .
F5B P8 F1B 94.3(10) . .
F2B P8 F3B 81.1(8) . .
F5B P8 F3B 85.3(9) . .
F1B P8 F3B 95.2(10) . .
F2B P8 F4B 105.8(10) . .
F5B P8 F4B 87.8(10) . .
F1B P8 F4B 86.3(10) . .
F3B P8 F4B 173.0(10) . .
P6 F3A F1A 58.0(5) . .
P6 F3A F6A 45.7(8) . .
F1A F3A F6A 72.0(9) . .
P6 F1A F3A 49.3(4) . .
N1 C1B C192 99.3(8) . .
O24 C2A C1A 107.5(11) . .
O24 C2A H2AB 110.2 . .
C1A C2A H2AB 110.2 . .
O24 C2A H2AA 110.2 . .
C1A C2A H2AA 110.2 . .
H2AB C2A H2AA 108.5 . .
O25 C1A C2A 113.3(9) . .
O25 C1A H1AB 108.9 . .
C2A C1A H1AB 108.9 . .
O25 C1A H1AA 108.9 . .
C2A C1A H1AA 108.9 . .
H1AB C1A H1AA 107.7 . .
C1C O20 C165 126.6(16) . .
P6 F4A F6A 51.5(6) . .
O16 C2C C1C 117.8(15) . .
O16 C2C H2C 121.1 . .
C1C C2C H2C 121.1 . .
O20 C1C C2C 138(3) . .
O20 C1C H1CA 102.6 . .
C2C C1C H1CA 102.6 . .
O20 C1C H1CB 102.7 . .
C2C C1C H1CB 102.6 . .
H1CA C1C H1CB 105.0 . .
O4 C2D C1D 103.4(13) . 2_566
O4 C2D H2DB 111.1 . .
C1D C2D H2DB 111.1 2_566 .
O4 C2D H2DA 111.1 . .
C1D C2D H2DA 111.1 2_566 .
H2DB C2D H2DA 109.0 . .
O5 C1D C2D 107.8(14) . 2_566
O5 C1D H1D 126.1 . .
C2D C1D H1D 126.1 2_566 .
C5D C4D C3D 109.4(17) . .
N5 C3D C4D 141.2(15) . .
P1 F5 F1 58.0(8) . .
F12A F12A P7 86.8(11) 2_666 .
F12A F12A P7 49.6(10) 2_666 2_666
P7 F12A P7 136.4(7) . 2_666
P6 F6A F4A 60.0(8) . .
P6 F6A F3A 48.5(8) . .
F4A F6A F3A 72.4(13) . .
C256 C207 N3 123.6(15) . .
C256 C207 C224 80.0(11) . .
N3 C207 C224 44.2(9) . .
C311 C450 C271 72(2) . .

loop_
_geom_bond_atom_site_label_1
_geom_bond_atom_site_label_2
_geom_bond_distance
_geom_bond_site_symmetry_2
P1 F4 1.343(11) .
P1 F5 1.403(10) .
P1 F6 1.410(11) .
P1 F3 1.537(9) .
P1 F1 1.548(13) .
P1 F2 1.577(12) .
O6 C78 1.336(8) .
O6 C99 1.405(8) .
P2 F11 1.463(9) .
P2 F8 1.549(11) .
P2 F12 1.574(10) .
P2 F7 1.576(11) .
P2 F10 1.585(9) .
P2 F9 1.604(11) .
O1 C31 1.418(8) .
O1 C88 1.420(10) .
P3 F18 1.401(12) .
P3 F16 1.429(9) .
P3 F13 1.497(9) .
P3 F15 1.585(8) .
P3 F14 1.584(13) .
P3 F17 1.612(8) .
O19 C63 1.359(9) .
O19 C118 1.442(11) .
O8 C46 1.374(9) .
O8 C76 1.441(9) .
O21 C109 1.376(11) .
O21 C48 1.398(10) .
O26 C94 1.385(9) .
O26 C115 1.463(12) .
O13 C151 1.383(12) .
O13 C82 1.399(11) .
C8 C61 1.379(9) .
C8 C66 1.409(10) .
C8 C60 1.516(10) .
O7 C149 1.435(9) .
O7 C104 1.469(9) .
O11 C90 1.388(10) .
O11 C158 1.420(12) .
O30 C43 1.391(9) .
O30 C153 1.441(10) .
O27 C95 1.417(13) .
O27 C143 1.426(10) .
O3 C105 1.386(9) .
O3 C117 1.424(9) .
O15 C80 1.390(11) .
O15 C91 1.406(10) .
C15 C90 1.354(12) .
C15 C57 1.397(13) .
C15 O16 1.457(11) .
C16 C33 1.390(10) .
C16 C74 1.425(12) .
C16 H16 0.9500 .
C17 C67 1.411(11) .
C17 C18 1.416(11) .
C17 C54 1.533(12) .
C18 C102 1.380(12) .
C18 C65 1.505(12) .
O22 C137 1.442(11) .
O22 C97 1.497(9) .
O28 C172 1.459(10) .
O28 C103 1.501(12) .
O14 C142 1.380(11) .
O14 C156 1.509(13) .
C22 C56 1.421(11) .
C22 C24 1.430(11) .
C22 C65 1.526(11) .
C23 C90 1.403(11) .
C23 C35 1.415(12) .
C23 H23 0.9500 .
C24 C52 1.371(11) .
C24 C54 1.563(10) .
O4 C53 1.385(9) .
O4 C2D 1.491(17) .
O9 C178 1.391(11) .
O9 C71 1.400(9) .
C27 C72 1.363(10) .
C27 C58 1.406(10) .
C27 H27 0.9500 .
O16 C2C 1.359(16) .
O12 C215 1.354(11) .
O12 C111 1.467(12) .
C31 C50 1.371(10) .
C31 C53 1.392(10) .
C32 C89 1.372(10) .
C32 C42 1.464(10) .
C32 C84 1.515(10) .
C33 C62 1.377(11) .
C33 C84 1.537(10) .
O29 C120 1.394(12) .
O29 C168 1.429(10) .
C35 C37 1.398(11) .
C35 C54 1.592(11) .
O2 C148 1.398(9) .
O2 C140 1.432(9) .
C37 C57 1.384(12) .
C37 C65 1.538(13) .
O25 C93 1.341(9) .
O25 C1A 1.457(13) .
C39 C50 1.331(9) .
C39 C45 1.426(10) .
C39 C51 1.586(11) .
C40 C73 1.362(11) .
C40 C63 1.388(11) .
C40 H40 0.9500 .
O18 C146 1.411(12) .
O18 C169 1.473(13) .
C42 C68 1.380(10) .
C42 C79 1.506(10) .
C43 C89 1.381(10) .
C43 C93 1.446(10) .
C44 C62 1.377(10) .
C44 C119 1.399(11) .
C44 H44 0.9500 .
C45 C101 1.411(10) .
C45 C60 1.517(9) .
C46 C69 1.360(10) .
C46 C78 1.429(10) .
C47 C60 1.536(9) .
C47 H47A 0.9800 .
C47 H47C 0.9800 .
C47 H47B 0.9800 .
C48 C94 1.347(13) .
C48 C52 1.397(12) .
C50 H50 0.9500 .
C51 C96 1.491(10) .
C51 C55 1.506(10) .
C51 C61 1.561(10) .
C52 H52 0.9500 .
C53 C101 1.419(9) .
C54 C81 1.537(11) .
C55 C58 1.407(11) .
C55 C92 1.416(10) .
C56 C94 1.425(12) .
C56 H56 0.9500 .
C57 H57 0.9500 .
C58 C60 1.558(9) .
O23 C183 1.413(10) .
O23 C134 1.432(10) .
C61 C69 1.429(9) .
C62 C79 1.589(10) .
C63 C91 1.386(11) .
C64 C85 1.407(14) .
C64 C67 1.417(13) .
C64 H64 0.9500 .
C65 C139 1.521(12) .
C66 C78 1.465(10) .
C66 H66 0.9500 .
C67 H67 0.9500 .
C68 C93 1.414(11) .
C68 H68 0.9500 .
C69 H69 0.9500 .
C70 C79 1.532(10) .
C70 H70A 0.9800 .
C70 H70C 0.9800 .
C70 H70B 0.9800 .
C71 C76 1.495(11) .
C71 H71B 0.9900 .
C71 H71A 0.9900 .
C72 C100 1.423(12) .
C72 H72 0.9500 .
C73 C108 1.389(10) .
C73 C84 1.558(10) .
C74 C119 1.393(13) .
C74 H74 0.9500 .
O17 C238 1.454(16) .
O17 C200 1.510(14) .
C76 H76B 0.9900 .
C76 H76A 0.9900 .
C77 C84 1.546(10) .
C77 H77C 0.9800 .
C77 H77B 0.9800 .
C77 H77A 0.9800 .
C79 C108 1.555(10) .
C80 C156 1.417(13) .
C80 H80 0.9500 .
C81 H81B 0.9800 .
C81 H81C 0.9800 .
C81 H81A 0.9800 .
C82 C111 1.461(14) .
C82 H82 0.9500 .
C83 C91 1.309(11) .
C83 C108 1.427(10) .
C83 H83 0.9500 .
C85 C102 1.379(13) .
C85 H85 0.9500 .
C86 C126 1.273(16) .
C86 C202 1.431(16) .
C86 C155 1.457(16) .
C88 C140 1.544(11) .
C88 H88A 0.9900 .
C88 H88B 0.9900 .
C89 H89 0.9500 .
C92 C100 1.351(11) .
C92 H92 0.9500 .
C95 C115 1.516(12) .
C95 H95B 0.9900 .
C95 H95A 0.9900 .
C96 H96B 0.9800 .
C96 H96C 0.9800 .
C96 H96A 0.9800 .
C97 C109 1.481(12) .
C97 H97A 0.9900 .
C97 H97B 0.9900 .
O10 C132 1.417(12) .
O10 C181 1.439(17) .
C99 C104 1.490(11) .
C99 H99A 0.9900 .
C99 H99B 0.9900 .
C100 H10D 0.9500 .
C101 H10E 0.9500 .
C102 H10 0.9500 .
C103 C143 1.507(15) .
C103 H10B 0.9900 .
C103 H10A 0.9900 .
C104 H10G 0.9900 .
C104 H10F 0.9900 .
C105 C149 1.485(11) 2_566
C105 H10H 0.9900 .
C105 H10I 0.9900 .
N6 C286 1.108(17) .
N6 C287 1.228(17) .
N6 C241 1.313(16) .
C109 H10C 0.9500 .
C111 H11B 0.9900 .
C111 H11A 0.9900 .
C114 C225 1.365(11) .
C114 C259 1.465(12) .
C114 C177 1.507(12) .
C115 H11D 0.9900 .
C115 H11C 0.9900 .
O24 C214 1.455(14) .
O24 C2A 1.531(14) .
C117 C148 1.480(12) .
C117 H11H 0.9900 .
C117 H11G 0.9900 .
C118 C146 1.511(13) .
C118 H11F 0.9900 .
C118 H11E 0.9900 .
C119 H11 0.9500 .
C120 C153 1.502(14) .
C120 H12 0.9500 .
C121 N4 1.357(15) .
C121 C136 1.40(2) .
N4 C195 1.467(16) .
N4 C166 1.484(15) .
C123 N2 1.384(13) .
C123 C125 1.412(14) .
C124 C224 1.30(2) .
C124 C400 1.73(2) .
C125 C177 1.343(12) .
C126 C170 1.40(2) .
C126 C184 1.620(19) .
N2 C144 1.447(13) .
N2 C176 1.558(11) .
C132 C178 1.483(15) .
C132 H13I 0.9900 .
C132 H13H 0.9900 .
C134 C137 1.533(12) .
C134 H13B 0.9900 .
C134 H13A 0.9900 .
C136 C206 1.48(2) .
C137 H13D 0.9900 .
C137 H13C 0.9900 .
O5 C1D 1.263(16) .
O5 C282 1.433(15) .
C139 H13E 0.9800 .
C139 H13G 0.9800 .
C139 H13F 0.9800 .
C140 H14F 0.9900 .
C140 H14E 0.9900 .
C142 C151 1.477(16) .
C142 H14 0.9500 .
C143 H14A 0.9900 .
C143 H14B 0.9900 .
C144 C150 1.353(13) .
C146 H14D 0.9900 .
C146 H14C 0.9900 .
N1 C180 1.337(11) .
N1 C185 1.422(13) .
N1 C1B 1.593(13) .
C148 H14G 0.9500 .
C149 C105 1.485(11) 2_566
C149 H14H 0.9900 .
C149 H14I 0.9900 .
C150 C177 1.439(12) .
C151 H15 0.9500 .
C153 H15A 0.9900 .
C153 H15B 0.9900 .
C155 C287 1.281(17) .
C156 H15C 0.9900 .
C156 H15D 0.9900 .
C158 C215 1.432(15) .
C158 H15E 0.9900 .
C158 H15F 0.9900 .
C159 N5 1.55(2) .
C159 C170 1.57(3) .
C165 O20 1.284(19) .
C165 C238 1.53(2) .
C165 H16A 0.9500 .
F1 F5 1.73(3) .
C164 C192 1.465(14) .
C400 C256 1.26(2) .
C400 C206 1.37(2) .
C168 C172 1.431(13) .
C168 H16B 0.9900 .
C168 H16C 0.9900 .
C169 C200 1.360(15) .
C169 H16E 0.9900 .
C169 H16D 0.9900 .
C172 H17B 0.9900 .
C172 H17A 0.9900 .
C176 C247 1.59(2) .
C178 H17 0.9500 .
C180 C259 1.363(13) .
C181 C282 1.59(2) .
C181 H18C 0.9900 .
C181 H18D 0.9900 .
C183 C214 1.539(14) .
C183 H18A 0.9900 .
C183 H18B 0.9900 .
C184 C205 1.308(19) .
C185 C225 1.342(13) .
C188 C248 1.34(3) .
N5 C205 1.300(17) .
N5 C3D 1.324(18) .
C192 C1B 1.654(15) .
N3 C224 1.302(19) .
N3 C207 1.368(18) .
N3 C271 1.78(4) .
C195 C237 1.32(2) .
C200 H20A 0.9900 .
C200 H20B 0.9900 .
C202 C241 1.286(16) .
C206 C237 1.29(2) .
C214 H21B 0.9900 .
C214 H21A 0.9900 .
C215 H21 0.9500 .
C224 C207 1.87(2) .
C233 C234 1.33(4) .
C238 H23A 0.9900 .
C238 H23B 0.9900 .
C247 C269 1.69(4) .
C248 C286 1.61(3) .
C256 C207 1.338(18) .
C271 C450 1.64(4) .
C271 C311 1.80(4) .
C282 H28B 0.9900 .
C282 H28A 0.9900 .
C286 C287 1.92(2) .
C311 C450 1.38(3) .
P4 F20 1.490(9) .
P4 F19 1.544(8) .
P4 F23 1.609(11) .
P4 F22 1.614(10) .
P4 F21 1.654(10) .
P4 F24 1.700(8) .
P5 F27 1.498(10) .
P5 F27 1.498(10) 2_566
P5 F26 1.576(6) .
P5 F26 1.576(6) 2_566
P5 F25 1.584(6) .
P5 F25 1.584(6) 2_566
F23 F22 1.77(2) .
P6 F6A 1.274(12) .
P6 F3A 1.332(7) .
P6 F4A 1.410(10) .
P6 F2A 1.452(8) .
P6 F1A 1.490(9) .
P6 F5A 1.502(13) .
P7 F10A 1.540(12) .
P7 F11A 1.544(10) .
P7 F8A 1.570(10) .
P7 F12A 1.575(15) .
P7 F9A 1.639(14) .
P7 F7A 1.652(12) .
P7 F12A 2.066(17) 2_666
P8 F2B 1.474(11) .
P8 F5B 1.521(13) .
P8 F1B 1.559(13) .
P8 F3B 1.564(18) .
P8 F4B 1.686(13) .
F3A F1A 1.678(11) .
F3A F6A 1.77(2) .
C2A C1A 1.549(17) .
C2A H2AB 0.9900 .
C2A H2AA 0.9900 .
C1A H1AB 0.9900 .
C1A H1AA 0.9900 .
O20 C1C 1.217(19) .
F4A F6A 1.51(2) .
C2C C1C 1.47(2) .
C2C H2C 0.9500 .
C1C H1CA 0.9900 .
C1C H1CB 0.9900 .
C2D C1D 1.574(19) 2_566
C2D H2DB 0.9900 .
C2D H2DA 0.9900 .
C1D C2D 1.574(19) 2_566
C1D H1D 0.9500 .
C5D C4D 1.41(3) .
C4D C3D 1.83(2) .
F12A F12A 1.43(3) 2_666
F12A P7 2.066(17) 2_666

loop_
_geom_torsion_atom_site_label_1
_geom_torsion_atom_site_label_2
_geom_torsion_atom_site_label_3
_geom_torsion_atom_site_label_4
_geom_torsion
_geom_torsion_site_symmetry_1
_geom_torsion_site_symmetry_4
C67 C17 C18 C102 -2.1(13) . .
C54 C17 C18 C102 -176.9(7) . .
C67 C17 C18 C65 176.2(7) . .
C54 C17 C18 C65 1.4(10) . .
C56 C22 C24 C52 0.6(13) . .
C65 C22 C24 C52 -179.5(8) . .
C56 C22 C24 C54 177.7(7) . .
C65 C22 C24 C54 -2.3(10) . .
C90 C15 O16 C2C 42.5(16) . .
C57 C15 O16 C2C -145.8(11) . .
C88 O1 C31 C50 -52.9(10) . .
C88 O1 C31 C53 132.4(8) . .
C74 C16 C33 C62 -0.5(11) . .
C74 C16 C33 C84 -178.7(7) . .
C90 C23 C35 C37 -4.2(13) . .
C90 C23 C35 C54 176.7(7) . .
C23 C35 C37 C57 -3.1(13) . .
C54 C35 C37 C57 176.1(7) . .
C23 C35 C37 C65 -179.1(8) . .
C54 C35 C37 C65 0.2(10) . .
C89 C32 C42 C68 5.8(10) . .
C84 C32 C42 C68 -177.0(7) . .
C89 C32 C42 C79 179.2(7) . .
C84 C32 C42 C79 -3.6(8) . .
C153 O30 C43 C89 44.0(11) . .
C153 O30 C43 C93 -140.8(8) . .
C50 C39 C45 C101 -0.3(11) . .
C51 C39 C45 C101 -179.2(6) . .
C50 C39 C45 C60 178.4(7) . .
C51 C39 C45 C60 -0.5(9) . .
C76 O8 C46 C69 -8.4(10) . .
C76 O8 C46 C78 170.0(6) . .
C109 O21 C48 C94 176.1(9) . .
C109 O21 C48 C52 -5.8(13) . .
C45 C39 C50 C31 -0.4(11) . .
C51 C39 C50 C31 178.3(7) . .
C53 C31 C50 C39 0.9(11) . .
O1 C31 C50 C39 -173.6(7) . .
C50 C39 C51 C96 1.8(11) . .
C45 C39 C51 C96 -179.4(6) . .
C50 C39 C51 C55 -124.6(8) . .
C45 C39 C51 C55 54.2(7) . .
C50 C39 C51 C61 127.1(8) . .
C45 C39 C51 C61 -54.1(8) . .
C22 C24 C52 C48 -2.7(12) . .
C54 C24 C52 C48 -179.5(8) . .
C94 C48 C52 C24 -1.2(14) . .
O21 C48 C52 C24 -179.2(8) . .
C2D O4 C53 C31 -54.9(12) . .
C2D O4 C53 C101 128.4(10) . .
C50 C31 C53 O4 -177.2(7) . .
O1 C31 C53 O4 -2.5(11) . .
C50 C31 C53 C101 -0.6(11) . .
O1 C31 C53 C101 174.1(6) . .
C67 C17 C54 C81 4.8(11) . .
C18 C17 C54 C81 179.5(7) . .
C67 C17 C54 C24 -121.4(8) . .
C18 C17 C54 C24 53.3(8) . .
C67 C17 C54 C35 131.3(8) . .
C18 C17 C54 C35 -54.0(9) . .
C52 C24 C54 C17 125.0(8) . .
C22 C24 C54 C17 -52.0(8) . .
C52 C24 C54 C81 -3.7(11) . .
C22 C24 C54 C81 179.3(7) . .
C52 C24 C54 C35 -127.8(8) . .
C22 C24 C54 C35 55.2(9) . .
C37 C35 C54 C17 53.5(9) . .
C23 C35 C54 C17 -127.3(8) . .
C37 C35 C54 C81 -178.4(7) . .
C23 C35 C54 C81 0.8(11) . .
C37 C35 C54 C24 -55.3(9) . .
C23 C35 C54 C24 123.9(9) . .
C96 C51 C55 C58 -179.6(6) . .
C61 C51 C55 C58 55.5(8) . .
C39 C51 C55 C58 -53.4(8) . .
C96 C51 C55 C92 -1.0(11) . .
C61 C51 C55 C92 -126.0(7) . .
C39 C51 C55 C92 125.2(7) . .
C24 C22 C56 C94 5.1(13) . .
C65 C22 C56 C94 -174.8(9) . .
C35 C37 C57 C15 10.1(13) . .
C65 C37 C57 C15 -174.8(9) . .
C90 C15 C57 C37 -9.9(14) . .
O16 C15 C57 C37 178.0(8) . .
C72 C27 C58 C55 -0.7(11) . .
C72 C27 C58 C60 -179.4(7) . .
C92 C55 C58 C27 0.6(11) . .
C51 C55 C58 C27 179.4(7) . .
C92 C55 C58 C60 179.4(6) . .
C51 C55 C58 C60 -1.8(9) . .
C61 C8 C60 C45 -56.0(8) . .
C66 C8 C60 C45 125.8(7) . .
C61 C8 C60 C47 -179.2(6) . .
C66 C8 C60 C47 2.5(9) . .
C61 C8 C60 C58 54.8(7) . .
C66 C8 C60 C58 -123.5(7) . .
C101 C45 C60 C8 -125.2(8) . .
C39 C45 C60 C8 56.2(8) . .
C101 C45 C60 C47 -0.5(10) . .
C39 C45 C60 C47 -179.0(6) . .
C101 C45 C60 C58 124.8(8) . .
C39 C45 C60 C58 -53.7(8) . .
C27 C58 C60 C8 124.5(7) . .
C55 C58 C60 C8 -54.2(7) . .
C27 C58 C60 C45 -126.0(7) . .
C55 C58 C60 C45 55.3(8) . .
C27 C58 C60 C47 -1.8(10) . .
C55 C58 C60 C47 179.4(6) . .
C66 C8 C61 C69 -0.1(11) . .
C60 C8 C61 C69 -178.4(6) . .
C66 C8 C61 C51 178.5(6) . .
C60 C8 C61 C51 0.3(9) . .
C96 C51 C61 C8 -179.8(6) . .
C55 C51 C61 C8 -55.4(8) . .
C39 C51 C61 C8 55.7(8) . .
C96 C51 C61 C69 -1.2(11) . .
C55 C51 C61 C69 123.2(7) . .
C39 C51 C61 C69 -125.7(7) . .
C119 C44 C62 C33 -1.6(11) . .
C119 C44 C62 C79 177.0(7) . .
C16 C33 C62 C44 1.9(11) . .
C84 C33 C62 C44 -179.8(6) . .
C16 C33 C62 C79 -176.8(6) . .
C84 C33 C62 C79 1.5(9) . .
C118 O19 C63 C91 -167.2(9) . .
C118 O19 C63 C40 14.1(13) . .
C73 C40 C63 O19 -179.4(8) . .
C73 C40 C63 C91 1.9(12) . .
C102 C18 C65 C139 -1.8(12) . .
C17 C18 C65 C139 -179.9(8) . .
C102 C18 C65 C22 121.9(10) . .
C17 C18 C65 C22 -56.3(9) . .
C102 C18 C65 C37 -126.8(9) . .
C17 C18 C65 C37 55.0(10) . .
C56 C22 C65 C18 -123.3(9) . .
C24 C22 C65 C18 56.8(10) . .
C56 C22 C65 C139 0.3(13) . .
C24 C22 C65 C139 -179.7(8) . .
C56 C22 C65 C37 125.3(10) . .
C24 C22 C65 C37 -54.6(9) . .
C57 C37 C65 C18 129.7(10) . .
C35 C37 C65 C18 -55.1(10) . .
C57 C37 C65 C139 4.7(13) . .
C35 C37 C65 C139 180.0(8) . .
C57 C37 C65 C22 -120.2(10) . .
C35 C37 C65 C22 55.0(9) . .
C61 C8 C66 C78 0.4(10) . .
C60 C8 C66 C78 178.5(6) . .
C18 C17 C67 C64 3.3(12) . .
C54 C17 C67 C64 177.6(7) . .
C85 C64 C67 C17 -2.4(12) . .
C32 C42 C68 C93 -3.4(12) . .
C79 C42 C68 C93 -176.1(7) . .
O8 C46 C69 C61 179.3(6) . .
C78 C46 C69 C61 1.1(11) . .
C8 C61 C69 C46 -0.6(10) . .
C51 C61 C69 C46 -179.1(7) . .
C178 O9 C71 C76 93.7(9) . .
C58 C27 C72 C100 1.4(12) . .
C63 C40 C73 C108 2.4(11) . .
C63 C40 C73 C84 176.1(7) . .
C33 C16 C74 C119 -1.3(11) . .
C46 O8 C76 C71 177.3(6) . .
O9 C71 C76 O8 -67.3(8) . .
C99 O6 C78 C46 173.2(6) . .
C99 O6 C78 C66 -3.2(9) . .
C69 C46 C78 O6 -177.3(6) . .
O8 C46 C78 O6 4.2(9) . .
C69 C46 C78 C66 -0.8(11) . .
O8 C46 C78 C66 -179.2(6) . .
C8 C66 C78 O6 176.4(6) . .
C8 C66 C78 C46 0.0(9) . .
C68 C42 C79 C70 -7.0(11) . .
C32 C42 C79 C70 -179.9(6) . .
C68 C42 C79 C108 124.7(8) . .
C32 C42 C79 C108 -48.2(8) . .
C68 C42 C79 C62 -130.5(7) . .
C32 C42 C79 C62 56.6(7) . .
C44 C62 C79 C42 125.1(7) . .
C33 C62 C79 C42 -56.2(7) . .
C44 C62 C79 C70 2.0(10) . .
C33 C62 C79 C70 -179.3(6) . .
C44 C62 C79 C108 -124.6(7) . .
C33 C62 C79 C108 54.1(8) . .
C91 O15 C80 C156 168.3(8) . .
C151 O13 C82 C111 -178.2(10) . .
C89 C32 C84 C33 123.3(8) . .
C42 C32 C84 C33 -53.5(7) . .
C89 C32 C84 C77 -2.9(11) . .
C42 C32 C84 C77 -179.8(6) . .
C89 C32 C84 C73 -125.3(8) . .
C42 C32 C84 C73 57.9(7) . .
C62 C33 C84 C32 55.0(8) . .
C16 C33 C84 C32 -126.8(7) . .
C62 C33 C84 C77 -179.2(6) . .
C16 C33 C84 C77 -0.9(10) . .
C62 C33 C84 C73 -56.1(8) . .
C16 C33 C84 C73 122.2(7) . .
C40 C73 C84 C32 125.0(8) . .
C108 C73 C84 C32 -60.9(7) . .
C40 C73 C84 C33 -123.3(8) . .
C108 C73 C84 C33 50.8(8) . .
C40 C73 C84 C77 1.4(10) . .
C108 C73 C84 C77 175.5(6) . .
C67 C64 C85 C102 0.4(12) . .
C31 O1 C88 C140 163.7(6) . .
C42 C32 C89 C43 -3.5(11) . .
C84 C32 C89 C43 179.8(7) . .
O30 C43 C89 C32 173.9(7) . .
C93 C43 C89 C32 -1.0(12) . .
C57 C15 C90 O11 -179.9(8) . .
O16 C15 C90 O11 -8.8(13) . .
C57 C15 C90 C23 2.1(13) . .
O16 C15 C90 C23 173.2(8) . .
C158 O11 C90 C15 135.2(10) . .
C158 O11 C90 C23 -46.8(12) . .
C35 C23 C90 C15 4.7(12) . .
C35 C23 C90 O11 -173.2(7) . .
C108 C83 C91 C63 -1.4(13) . .
C108 C83 C91 O15 176.8(7) . .
O19 C63 C91 C83 178.8(8) . .
C40 C63 C91 C83 -2.4(13) . .
O19 C63 C91 O15 0.4(11) . .
C40 C63 C91 O15 179.3(7) . .
C80 O15 C91 C83 8.7(14) . .
C80 O15 C91 C63 -173.0(9) . .
C58 C55 C92 C100 -1.2(11) . .
C51 C55 C92 C100 -179.8(8) . .
C1A O25 C93 C68 124.2(10) . .
C1A O25 C93 C43 -51.5(12) . .
C42 C68 C93 O25 -176.8(7) . .
C42 C68 C93 C43 -0.9(12) . .
C89 C43 C93 O25 179.2(7) . .
O30 C43 C93 O25 3.8(11) . .
C89 C43 C93 C68 3.3(11) . .
O30 C43 C93 C68 -172.1(7) . .
C52 C48 C94 O26 -179.6(8) . .
O21 C48 C94 O26 -1.5(13) . .
C52 C48 C94 C56 7.3(15) . .
O21 C48 C94 C56 -174.5(8) . .
C115 O26 C94 C48 -179.8(9) . .
C115 O26 C94 C56 -6.7(13) . .
C22 C56 C94 C48 -9.2(14) . .
C22 C56 C94 O26 178.2(8) . .
C143 O27 C95 C115 -163.8(8) . .
C137 O22 C97 C109 92.1(9) . .
C78 O6 C99 C104 -168.9(6) . .
C55 C92 C100 C72 1.8(12) . .
C27 C72 C100 C92 -1.9(13) . .
C39 C45 C101 C53 0.5(10) . .
C60 C45 C101 C53 -178.0(7) . .
O4 C53 C101 C45 176.8(6) . .
C31 C53 C101 C45 -0.1(11) . .
C64 C85 C102 C18 0.9(13) . .
C17 C18 C102 C85 0.0(13) . .
C65 C18 C102 C85 -178.1(8) . .
C172 O28 C103 C143 158.1(8) . .
C149 O7 C104 C99 -164.2(7) . .
O6 C99 C104 O7 66.6(8) . .
C117 O3 C105 C149 -158.5(6) . 2_566
C40 C73 C108 C83 -6.0(11) . .
C84 C73 C108 C83 179.4(6) . .
C40 C73 C108 C79 -177.3(6) . .
C84 C73 C108 C79 8.1(9) . .
C91 C83 C108 C73 5.6(12) . .
C91 C83 C108 C79 176.0(7) . .
C42 C79 C108 C73 46.0(8) . .
C70 C79 C108 C73 175.7(6) . .
C62 C79 C108 C73 -59.6(8) . .
C42 C79 C108 C83 -124.7(7) . .
C70 C79 C108 C83 5.1(11) . .
C62 C79 C108 C83 129.8(7) . .
C48 O21 C109 C97 -179.2(8) . .
O22 C97 C109 O21 -69.2(11) . .
O13 C82 C111 O12 69.6(11) . .
C215 O12 C111 C82 174.1(8) . .
C94 O26 C115 C95 -173.5(8) . .
O27 C95 C115 O26 72.5(9) . .
C105 O3 C117 C148 -175.7(6) . .
C63 O19 C118 C146 -176.4(9) . .
C16 C74 C119 C44 1.6(12) . .
C62 C44 C119 C74 -0.1(12) . .
C168 O29 C120 C153 166.9(10) . .
C136 C121 N4 C195 20(2) . .
C136 C121 N4 C166 -176.2(12) . .
N2 C123 C125 C177 4.5(16) . .
C202 C86 C126 C170 30(3) . .
C155 C86 C126 C170 -151(2) . .
C202 C86 C126 C184 -155.8(12) . .
C155 C86 C126 C184 24(2) . .
C125 C123 N2 C144 -8.3(14) . .
C125 C123 N2 C176 -176.7(9) . .
C181 O10 C132 C178 -170.8(11) . .
C183 O23 C134 C137 -177.0(8) . .
N4 C121 C136 C206 -23(2) . .
C97 O22 C137 C134 164.5(6) . .
O23 C134 C137 O22 69.4(9) . .
C148 O2 C140 C88 -165.1(7) . .
O1 C88 C140 O2 70.7(9) . .
C156 O14 C142 C151 174.1(9) . .
C95 O27 C143 C103 177.7(8) . .
O28 C103 C143 O27 67.4(10) . .
C123 N2 C144 C150 9.5(15) . .
C176 N2 C144 C150 177.4(9) . .
C169 O18 C146 C118 -92.0(12) . .
O19 C118 C146 O18 59.7(14) . .
C140 O2 C148 C117 177.6(7) . .
O3 C117 C148 O2 78.7(9) . .
C104 O7 C149 C105 175.7(6) . 2_566
N2 C144 C150 C177 -6.0(14) . .
C82 O13 C151 C142 -152.3(9) . .
O14 C142 C151 O13 -67.9(13) . .
C43 O30 C153 C120 -157.4(7) . .
O29 C120 C153 O30 -73.2(11) . .
C126 C86 C155 C287 -179.4(16) . .
C202 C86 C155 C287 0(2) . .
O15 C80 C156 O14 -67.2(11) . .
C142 O14 C156 C80 167.6(9) . .
C90 O11 C158 C215 166.8(9) . .
F4 P1 F1 F5 176.6(10) . .
F6 P1 F1 F5 5(4) . .
F3 P1 F1 F5 90.5(9) . .
F2 P1 F1 F5 -89.2(9) . .
C224 C124 C400 C256 0.6(16) . .
C224 C124 C400 C206 -178.8(13) . .
C120 O29 C168 C172 -164.4(10) . .
C146 O18 C169 C200 -166.9(10) . .
C86 C126 C170 C159 -165(3) . .
C184 C126 C170 C159 21(4) . .
N5 C159 C170 C126 -29(4) . .
O29 C168 C172 O28 -72.7(12) . .
C103 O28 C172 C168 171.3(8) . .
C123 N2 C176 C247 76.5(14) . .
C144 N2 C176 C247 -92.1(14) . .
C123 C125 C177 C150 -1.7(16) . .
C123 C125 C177 C114 176.5(9) . .
C144 C150 C177 C125 2.4(14) . .
C144 C150 C177 C114 -176.0(8) . .
C225 C114 C177 C125 -142.5(10) . .
C259 C114 C177 C125 29.8(13) . .
C225 C114 C177 C150 35.8(12) . .
C259 C114 C177 C150 -151.9(7) . .
C71 O9 C178 C132 164.3(8) . .
O10 C132 C178 O9 69.3(12) . .
C185 N1 C180 C259 1.4(13) . .
C1B N1 C180 C259 -176.7(8) . .
C132 O10 C181 C282 159.1(12) . .
C134 O23 C183 C214 173.9(9) . .
C86 C126 C184 C205 177.1(13) . .
C170 C126 C184 C205 -6.4(18) . .
C180 N1 C185 C225 -3.2(15) . .
C1B N1 C185 C225 174.9(9) . .
C170 C159 N5 C205 22.1(18) . .
C170 C159 N5 C3D -175.0(14) . .
C121 N4 C195 C237 -10.6(19) . .
C166 N4 C195 C237 -174.9(13) . .
O18 C169 C200 O17 -67.0(15) . .
C238 O17 C200 C169 160.9(13) . .
C126 C86 C202 C241 176.1(13) . .
C155 C86 C202 C241 -3.5(18) . .
C3D N5 C205 C184 177(3) . .
C159 N5 C205 C184 -39(4) . .
C126 C184 C205 N5 26(4) . .
C256 C400 C206 C237 148(3) . .
C124 C400 C206 C237 -33(3) . .
C256 C400 C206 C136 -12(4) . .
C124 C400 C206 C136 167.2(11) . .
C121 C136 C206 C237 16(2) . .
C121 C136 C206 C400 -174.1(16) . .
C2A O24 C214 C183 75.7(10) . .
O23 C183 C214 O24 71.4(11) . .
C111 O12 C215 C158 -162.1(8) . .
O11 C158 C215 O12 62.8(13) . .
C400 C124 C224 N3 3(17) . .
C400 C124 C224 C207 -5.2(17) . .
C207 N3 C224 C124 -9(17) . .
C271 N3 C224 C124 91(17) . .
C271 N3 C224 C207 100.1(16) . .
N1 C185 C225 C114 -0.4(15) . .
C259 C114 C225 C185 5.4(14) . .
C177 C114 C225 C185 177.4(9) . .
C400 C206 C237 C195 -170(3) . .
C136 C206 C237 C195 -10(5) . .
N4 C195 C237 C206 7(5) . .
C200 O17 C238 C165 -169.2(12) . .
O20 C165 C238 O17 -70.7(17) . .
C86 C202 C241 N6 3(2) . .
C286 N6 C241 C202 -179.1(16) . .
C287 N6 C241 C202 2(3) . .
N2 C176 C247 C269 76(2) . .
C206 C400 C256 C207 -174(3) . .
C124 C400 C256 C207 7(3) . .
N1 C180 C259 C114 3.6(11) . .
C225 C114 C259 C180 -6.8(12) . .
C177 C114 C259 C180 -179.4(7) . .
C224 N3 C271 C450 178(2) . .
C207 N3 C271 C450 -92(3) . .
C224 N3 C271 C311 133.8(17) . .
C207 N3 C271 C311 -136.0(16) . .
C1D O5 C282 C181 -179.9(12) . .
O10 C181 C282 O5 76.2(15) . .
C287 N6 C286 C248 -95.6(19) . .
C241 N6 C286 C248 85(2) . .
C241 N6 C286 C287 -179(3) . .
C188 C248 C286 N6 -170(2) . .
C188 C248 C286 C287 152.2(19) . .
C286 N6 C287 C155 175.7(15) . .
C241 N6 C287 C155 -5(3) . .
C241 N6 C287 C286 179(3) . .
C86 C155 C287 N6 4(2) . .
C86 C155 C287 C286 8(3) . .
C248 C286 C287 N6 93(2) . .
N6 C286 C287 C155 -7(3) . .
C248 C286 C287 C155 86(3) . .
N3 C271 C311 C450 115(3) . .
F20 P4 F23 F22 -50(5) . .
F19 P4 F23 F22 -176.7(7) . .
F21 P4 F23 F22 -93.3(7) . .
F24 P4 F23 F22 87.4(7) . .
F20 P4 F22 F23 173.0(7) . .
F19 P4 F22 F23 27(6) . .
F21 P4 F22 F23 76.1(7) . .
F24 P4 F22 F23 -109.2(7) . .
F6A P6 F3A F1A 95.8(12) . .
F4A P6 F3A F1A 164.2(8) . .
F2A P6 F3A F1A -101.4(6) . .
F5A P6 F3A F1A -41.3(15) . .
F4A P6 F3A F6A 68.4(10) . .
F2A P6 F3A F6A 162.8(12) . .
F1A P6 F3A F6A -95.8(12) . .
F5A P6 F3A F6A -137.1(19) . .
F6A P6 F1A F3A -84.2(15) . .
F4A P6 F1A F3A -44.8(19) . .
F2A P6 F1A F3A 77.4(6) . .
F5A P6 F1A F3A 160.0(9) . .
F6A F3A F1A P6 48.5(7) . .
C180 N1 C1B C192 -91.9(10) . .
C185 N1 C1B C192 90.0(11) . .
C164 C192 C1B N1 -178.4(10) . .
C214 O24 C2A C1A 85.3(11) . .
C93 O25 C1A C2A 124.9(11) . .
O24 C2A C1A O25 52.9(15) . .
C238 C165 O20 C1C -103(2) . .
F3A P6 F4A F6A -85.2(16) . .
F2A P6 F4A F6A -165.6(17) . .
F1A P6 F4A F6A -43(3) . .
F5A P6 F4A F6A 109.3(18) . .
C15 O16 C2C C1C -130.3(16) . .
C165 O20 C1C C2C -59(3) . .
O16 C2C C1C O20 -58(3) . .
C53 O4 C2D C1D -164.3(9) . 2_566
C282 O5 C1D C2D -167.8(11) . 2_566
C205 N5 C3D C4D 40(4) . .
C159 N5 C3D C4D -107(2) . .
C5D C4D C3D N5 69(3) . .
F4 P1 F5 F1 -8(3) . .
F6 P1 F5 F1 -179.1(8) . .
F3 P1 F5 F1 -91.1(7) . .
F2 P1 F5 F1 90.8(8) . .
F10A P7 F12A F12A -151(2) . 2_666
F11A P7 F12A F12A 39(2) . 2_666
F8A P7 F12A F12A 137(2) . 2_666
F9A P7 F12A F12A 18(23) . 2_666
F7A P7 F12A F12A -48(2) . 2_666
F10A P7 F12A P7 -151(2) . 2_666
F11A P7 F12A P7 39(2) . 2_666
F8A P7 F12A P7 137(2) . 2_666
F9A P7 F12A P7 18(23) . 2_666
F7A P7 F12A P7 -48(2) . 2_666
F12A P7 F12A P7 0.000(6) 2_666 2_666
F3A P6 F6A F4A 92.5(13) . .
F2A P6 F6A F4A 41(3) . .
F1A P6 F6A F4A 164.7(12) . .
F5A P6 F6A F4A -110.5(16) . .
F4A P6 F6A F3A -92.5(13) . .
F2A P6 F6A F3A -51(3) . .
F1A P6 F6A F3A 72.3(6) . .
F5A P6 F6A F3A 157.0(11) . .
P6 F4A F6A F3A 51.8(6) . .
F1A F3A F6A P6 -62.5(9) . .
P6 F3A F6A F4A -65.3(10) . .
F1A F3A F6A F4A -127.7(14) . .
C400 C256 C207 N3 -15(3) . .
C400 C256 C207 C224 -8(2) . .
C224 N3 C207 C256 10.6(19) . .
C271 N3 C207 C256 -87(2) . .
C271 N3 C207 C224 -98.0(17) . .
C124 C224 C207 C256 7.7(18) . .
N3 C224 C207 C256 -171.1(16) . .
C124 C224 C207 N3 179(2) . .
N3 C271 C450 C311 -72(2) . .

loop_
_platon_squeeze_void_nr
_platon_squeeze_void_average_x
_platon_squeeze_void_average_y
_platon_squeeze_void_average_z
_platon_squeeze_void_volume
_platon_squeeze_void_count_electrons
_platon_squeeze_void_content
1 0.000 1.000 0.500 228 90 ' '
2 0.332 0.685 0.866 300 117 ' '
3 0.244 0.022 0.404 14 3 ' '
4 0.222 0.581 0.591 24 4 ' '
5 0.668 0.315 0.134 300 120 ' '
6 0.756 0.978 0.596 13 3 ' '
7 0.778 0.419 0.409 24 3 ' '
